data_7131520
loop_
_publ_author_name
'Andreoni, Leonardo'
'Cester Bonati, Federica'
'Groppi, Jessica'
'Balestri, Davide'
'Cera, Gianpiero'
'Credi, Alberto'
'Secchi, Andrea'
'Silvi, Serena'

_publ_section_title
;
 Selective enhancement of organic dye properties through encapsulation in
 rotaxane orientational isomers.
;
_journal_issue 33
_journal_name_full 'Chemical communications (Cambridge, England)'
_journal_page_first 4970
_journal_page_last 4973
_journal_paper_doi 10.1039/d3cc01135f
_journal_volume 59
_journal_year 2023
_chemical_formula_moiety 'C90 H108 N6 O12, C27 H36 N2, C7 H7 O3 S, 1[C19H23O2], 4[C7H8]'
_chemical_formula_sum 'C171 H206 N8 O17 S'
_chemical_formula_weight 2677.49
_space_group_crystal_system monoclinic
_space_group_IT_number 14
_space_group_name_Hall '-P 2ybc'
_space_group_name_H-M_alt 'P 1 21/c 1'
_atom_sites_solution_hydrogens mixed
_atom_sites_solution_primary dual
_audit_creation_date 2023-02-22
_audit_creation_method
;
Olex2 1.5
(compiled 2022.04.07 svn.rca3783a0 for OlexSys, GUI svn.r6498)
;
_audit_update_record
;
2023-02-23 deposited with the CCDC.	2023-03-29 downloaded from the CCDC.
;
_cell_angle_alpha 90
_cell_angle_beta 111.702(3)
_cell_angle_gamma 90
_cell_formula_units_Z 4
_cell_length_a 23.5888(8)
_cell_length_b 40.7313(7)
_cell_length_c 18.7673(5)
_cell_measurement_reflns_used 13099
_cell_measurement_temperature 200
_cell_measurement_theta_max 68.0840
_cell_measurement_theta_min 2.1420
_cell_volume 16753.6(9)
_computing_cell_refinement 'CrysAlisPro 1.171.40.53 (Rigaku OD, 2019)'
_computing_data_collection 'CrysAlisPro 1.171.40.53 (Rigaku OD, 2019)'
_computing_data_reduction 'CrysAlisPro 1.171.40.53 (Rigaku OD, 2019)'
_computing_molecular_graphics 'Olex2 1.5 (Dolomanov et al., 2009)'
_computing_publication_material 'Olex2 1.5 (Dolomanov et al., 2009)'
_computing_structure_refinement 'SHELXL 2014/7 (Sheldrick, 2015)'
_computing_structure_solution 'XT  (Sheldrick, 2015)'
_diffrn_ambient_temperature 200.00
_diffrn_measured_fraction_theta_full 0.995
_diffrn_measured_fraction_theta_max 0.992
_diffrn_measurement_details
;
List of Runs (angles in degrees, time in seconds):

  # Type    Start    End  Width  t~exp~   \w     \q     \k     \f   Frames
#--------------------------------------------------------------------------
  1  \f   -161.19 116.31   0.50   10.00  41.71  49.39  31.50    --   555
  2  \w    214.85 326.85   0.50   50.00    -- -106.67  89.85 167.34  224
  3  \w    214.85 326.85   0.50   50.00    -- -106.67  89.85 -32.67  224
  4  \f   -113.73  70.27   0.50   50.00 -99.11-106.67 -31.50    --   368
  5  \f    -54.27 129.73   0.50   50.00 -22.92-106.67  31.50    --   368
  6  \w    206.32 288.32   0.50   33.70    --  -91.67 -59.25 110.08  164
  7  \w     -7.24  87.26   0.50   10.00    --   49.39 -89.85  83.67  189
;
_diffrn_measurement_device 'abstract diffractometer'
_diffrn_measurement_device_type 'Bruker D8- Photon II'
_diffrn_measurement_method '\w and \f scans'
_diffrn_radiation_type CuK\a
_diffrn_radiation_wavelength 1.54184
_diffrn_reflns_av_R_equivalents 0.0843
_diffrn_reflns_av_unetI/netI 0.0455
_diffrn_reflns_Laue_measured_fraction_full 0.995
_diffrn_reflns_Laue_measured_fraction_max 0.992
_diffrn_reflns_limit_h_max 28
_diffrn_reflns_limit_h_min -27
_diffrn_reflns_limit_k_max 49
_diffrn_reflns_limit_k_min -49
_diffrn_reflns_limit_l_max 22
_diffrn_reflns_limit_l_min -22
_diffrn_reflns_number 155184
_diffrn_reflns_point_group_measured_fraction_full 0.995
_diffrn_reflns_point_group_measured_fraction_max 0.992
_diffrn_reflns_theta_full 67.684
_diffrn_reflns_theta_max 70.075
_diffrn_reflns_theta_min 2.169
_diffrn_source microfocus
_diffrn_standards_decay_% 0
_diffrn_standards_interval_count 0
_diffrn_standards_number 0
_exptl_absorpt_coefficient_mu 0.645
_exptl_absorpt_correction_T_max 1.00000
_exptl_absorpt_correction_T_min 0.72290
_exptl_absorpt_correction_type multi-scan
_exptl_absorpt_process_details
;
CrysAlisPro 1.171.40.53 (Rigaku Oxford Diffraction, 2019)
Empirical absorption correction using spherical harmonics,
 implemented in SCALE3 ABSPACK scaling algorithm.
;
_exptl_crystal_colour 'clear yellow'
_exptl_crystal_colour_lustre clear
_exptl_crystal_colour_primary yellow
_exptl_crystal_density_diffrn 1.062
_exptl_crystal_description prism
_exptl_crystal_F_000 5760
_exptl_crystal_recrystallization_method 'Slow evaporation from a toluene/hexane solvent mixture'
_exptl_crystal_size_max 0.15
_exptl_crystal_size_mid 0.07
_exptl_crystal_size_min 0.05
_refine_diff_density_max 0.766
_refine_diff_density_min -0.432
_refine_diff_density_rms 0.080
_refine_ls_extinction_coef 0.00029(7)
_refine_ls_extinction_expression Fc^*^=kFc[1+0.001xFc^2^\l^3^/sin(2\q)]^-1/4^
_refine_ls_extinction_method 'SHELXL-2014/7 (Sheldrick 2014'
_refine_ls_goodness_of_fit_ref 1.074
_refine_ls_hydrogen_treatment constr
_refine_ls_matrix_type full
_refine_ls_number_parameters 1352
_refine_ls_number_reflns 31572
_refine_ls_number_restraints 876
_refine_ls_restrained_S_all 1.155
_refine_ls_R_factor_all 0.1945
_refine_ls_R_factor_gt 0.1462
_refine_ls_shift/su_max 0.001
_refine_ls_shift/su_mean 0.000
_refine_ls_structure_factor_coef Fsqd
_refine_ls_weighting_details 'w=1/[\s^2^(Fo^2^)+(0.2000P)^2^+7.2000P] where P=(Fo^2^+2Fc^2^)/3'
_refine_ls_weighting_scheme calc
_refine_ls_wR_factor_gt 0.3771
_refine_ls_wR_factor_ref 0.4262
_reflns_Friedel_coverage 0.000
_reflns_number_gt 14876
_reflns_number_total 31572
_reflns_threshold_expression 'I > 2\s(I)'
_cod_data_source_file d3cc01135f2.cif
_cod_data_source_block cu_fcb127_down_long_dc
_cod_depositor_comments 'Adding full bibliography for 7131520.cif.'
_cod_database_code 7131520
_shelx_shelxl_version_number 2014/7
_shelx_space_group_comment
;
The symmetry employed for this shelxl refinement is uniquely defined
by the following loop, which should always be used as a source of
symmetry information in preference to the above space-group names.
They are only intended as comments.
;
_shelx_estimated_absorpt_t_max 0.968
_shelx_estimated_absorpt_t_min 0.909
_olex2_refinement_description
;
1. Restrained distances
 C24S-C23S
 1.5 with sigma of 0.02
 C26G-C25S
 1.5 with sigma of 0.02
 C154-C164 = C15D-C16D
 1.5 with sigma of 0.02
 S1-C1T2
 1.7 with sigma of 0.02
 C4T1-C7T1
 1.5 with sigma of 0.02
 S1-C1T2 = S1-C1T1
 1.7 with sigma of 0.02
 C95-C65 = C6E-C9E = C75-C65 = C7E-C6E = C85-C65 = C6E-C8E
 1.5 with sigma of 0.02
 C15B-C16B
 1.5 with sigma of 0.02
 O24-C15D
 1.4 with sigma of 0.02
 O24-C154
 1.4 with sigma of 0.02
 O2B-C15B
 1.38 with sigma of 0.02
 C24S-C25S
 1.5 with sigma of 0.02
 C25S-C26S
 1.5 with sigma of 0.02
 O26-C156
 1.5 with sigma of 0.02
 C15F-C16F
 1.5 with sigma of 0.02
 O2F-C146 = O26-C146 = O2F-C15F = O26-C156
 1.4 with sigma of 0.02
 C156-C166
 1.5 with sigma of 0.02
 S1-O1T1 = S1-O2T1 = S1-O3T1
 1.4 with sigma of 0.02
 S1-O3T2 = S1-O1T2 = S1-O2T2
 1.45 with sigma of 0.02
 S1-O3T1 = S1-O1T1 = S1-O2T1
 1.45 with sigma of 0.02
 S1-O1T2 = S1-O2T2 = S1-O3T2
 1.45 with sigma of 0.02
 N16-C66
 1.35 with sigma of 0.02
 N2F-C7F
 1.37 with sigma of 0.02
 C7A-C6A = C91-C61 = C71-C61 = C8A-C6A = C81-C61 = C9A-C6A
 1.5 with sigma of 0.02
 N2F-C66
 1.36 with sigma of 0.02
 N22-C7B = N22-C72
 1.5 with sigma of 0.02
 N24-C74 = N24-C7D
 1.5 with sigma of 0.02
 N2F-C7F = N2F-C76
 1.4 with sigma of 0.02
 C18S-C17S = C20S-C17S = C17S-C16S = C16S-C15S = C15S-C14S = C19S-C15S
 1.5 with sigma of 0.02
 N2S-C14S = N2S-C18S
 1.46 with sigma of 0.02
 C3T2-C7T2
 2.5 with sigma of 0.04
 C5T2-C7T2
 2.5 with sigma of 0.04
 C1T2-O3T2
 2.58 with sigma of 0.04
 C6T1-S1
 2.5 with sigma of 0.04
 O2T2-C1T2
 2.58 with sigma of 0.04
 S1-C6T2
 2.73 with sigma of 0.04
 S1-C2T2
 2.73 with sigma of 0.04
 C5T1-C7T1
 2.4 with sigma of 0.04
 O1T2-C1T2
 2.58 with sigma of 0.04
 C3T1-C7T1
 2.4 with sigma of 0.04
 O2T1-C1T1
 2.58 with sigma of 0.04
 O3T1-C1T1
 2.58 with sigma of 0.04
 S1-C6T1
 2.73 with sigma of 0.04
 O1T1-C1T1
 2.58 with sigma of 0.04
 S1-C2T1
 2.73 with sigma of 0.04
 O2B-C16B
 2.5 with sigma of 0.04
 C144-C15D
 2.2 with sigma of 0.04
 O3T1-O2T1
 2.4 with sigma of 0.04
 O2T2-O3T2
 2.4 with sigma of 0.04
 O1T1-O2T1
 2.4 with sigma of 0.04
 O1T2-O2T2
 2.4 with sigma of 0.04
 O3T2-O1T2
 2.4 with sigma of 0.04
 O1T1-O3T1
 2.4 with sigma of 0.04
 C18S-C16S
 2.47 with sigma of 0.04
 C14S-C16S
 2.47 with sigma of 0.04
 N2S-C17S
 2.47 with sigma of 0.04
 N2S-C15S
 2.47 with sigma of 0.04
 C20S-C18S
 2.47 with sigma of 0.04
 C19S-C14S
 2.47 with sigma of 0.04
 C164-C154 \\sim C16D-C15D
 with sigma of 0.02
 O24-C164 \\sim O24-C16D
 with sigma of 0.04
 C65-C75 \\sim C6E-C7E
 with sigma of 0.02
 C95-C75 \\sim C9E-C7E
 with sigma of 0.04
 C85-C75 \\sim C8E-C7E
 with sigma of 0.04
 C35-C75 \\sim C35-C7E
 with sigma of 0.04
 O24-C154 \\sim O24-C15D
 with sigma of 0.02
 C65-C85 \\sim C6E-C8E
 with sigma of 0.02
 C65-C95 \\sim C6E-C9E
 with sigma of 0.02
 C95-C85 \\sim C9E-C8E
 with sigma of 0.04
 C35-C95 \\sim C35-C9E
 with sigma of 0.04
 C35-C85 \\sim C35-C8E
 with sigma of 0.04
 C35-C65 \\sim C35-C6E
 with sigma of 0.02
 C31-C61 \\sim C31-C6A
 with sigma of 0.02
 C7C-C8C \\sim C73-C83
 with sigma of 0.04
 C9C-C7C \\sim C93-C73
 with sigma of 0.04
 C6C-C8C \\sim C63-C83
 with sigma of 0.02
 C33-C9C \\sim C33-C93
 with sigma of 0.04
 C9C-C8C \\sim C93-C83
 with sigma of 0.04
 C6C-C9C \\sim C63-C93
 with sigma of 0.02
 C33-C8C \\sim C33-C83
 with sigma of 0.04
 C6C-C7C \\sim C63-C73
 with sigma of 0.02
 C33-C6C \\sim C33-C63
 with sigma of 0.02
 C33-C7C \\sim C33-C73
 with sigma of 0.04
 C166-C156 \\sim C16F-C15F
 with sigma of 0.02
 C146-C156 \\sim C146-C15F
 with sigma of 0.04
 O26-C166 \\sim O2F-C16F
 with sigma of 0.04
 O26-C156 \\sim O2F-C15F
 with sigma of 0.02
 O26-C146 \\sim O2F-C146
 with sigma of 0.02
 N24-C8D \\sim N24-C84
 with sigma of 0.04
 N24-C12D \\sim N24-C124
 with sigma of 0.04
 C10D-C9D \\sim C104-C94
 with sigma of 0.02
 C9D-C8D \\sim C94-C84
 with sigma of 0.02
 N24-C7D \\sim N24-C74
 with sigma of 0.02
 C9D-C7D \\sim C94-C74
 with sigma of 0.04
 C12D-C7D \\sim C124-C74
 with sigma of 0.02
 C11D-C10D \\sim C114-C104
 with sigma of 0.02
 C10D-C8D \\sim C104-C84
 with sigma of 0.04
 C12D-C10D \\sim C124-C104
 with sigma of 0.04
 C12D-C8D \\sim C124-C84
 with sigma of 0.04
 C12D-C11D \\sim C124-C114
 with sigma of 0.02
 C11D-C7D \\sim C114-C74
 with sigma of 0.04
 C8D-C7D \\sim C84-C74
 with sigma of 0.02
 C11D-C9D \\sim C114-C94
 with sigma of 0.04
2. Restrained planarity
 C5T2, C6T2, C1T2, C2T2, C3T2, C4T2, C7T2
 with sigma of 0.001
 S1, C6T2, C1T2, C2T2, C3T2, C4T2, C5T2, C7T2
 with sigma of 0.01
 C4T1, C5T1, C6T1, C1T1, C2T1, C3T1, C7T1
 with sigma of 0.001
3. Uiso/Uaniso restraints and constraints
C19S \\sim C15S \\sim C16S \\sim C17S \\sim C14S \\sim N2S \\sim C18S \\sim
C20S \\sim C11S \\sim C12S \\sim C13S \\sim C8S \\sim C9S \\sim C10S: within
1.7A with sigma of 0.004 and sigma for terminal atoms of 0.008 within 1.7A
C154 \\sim C164 \\sim C15D \\sim C16D: within 1.7A with sigma of 0.004 and
sigma for terminal atoms of 0.008 within 1.7A
C15D \\sim C154 \\sim O24 \\sim C164 \\sim C16D: within 1.7A with sigma of
0.004 and sigma for terminal atoms of 0.008 within 1.7A
C26G: within 1.7A with sigma of 0.004 and sigma for terminal atoms of 0.008
within 1.7A
C72 \\sim C112 \\sim C102 \\sim C82 \\sim C122 \\sim C92: within 1.7A with
sigma of 0.04 and sigma for terminal atoms of 0.08 within 1.7A
C11B \\sim C9B \\sim C8B \\sim C12B \\sim C10B \\sim C7B: within 1.7A with
sigma of 0.04 and sigma for terminal atoms of 0.08 within 1.7A
C4T2 \\sim C2T2 \\sim C1T2 \\sim C5T2 \\sim C3T2 \\sim C6T2 \\sim C7T2: within
1.7A with sigma of 0.004 and sigma for terminal atoms of 0.008 within 1.7A
C96 \\sim C116 \\sim C126 \\sim C86 \\sim C106 \\sim C76: within 1.7A with
sigma of 0.004 and sigma for terminal atoms of 0.008 within 1.7A
C92 \\sim C72 \\sim C122 \\sim C102 \\sim C82 \\sim C112: within 1.7A with
sigma of 0.004 and sigma for terminal atoms of 0.008 within 1.7A
C7B \\sim C9B \\sim C10B \\sim C12B \\sim C8B \\sim C11B: within 1.7A with
sigma of 0.004 and sigma for terminal atoms of 0.008 within 1.7A
C12F \\sim C8F \\sim C9F \\sim C11F \\sim C7F \\sim C10F: within 1.7A with
sigma of 0.004 and sigma for terminal atoms of 0.008 within 1.7A
C3T1 \\sim C4T1 \\sim C5T1 \\sim C6T1 \\sim C1T1 \\sim C2T1 \\sim C7T1: within
1.7A with sigma of 0.004 and sigma for terminal atoms of 0.008 within 1.7A
C152 \\sim C162: within 1.7A with sigma of 0.004 and sigma for terminal atoms
of 0.008 within 1.7A
C9E \\sim C8E \\sim C7E: within 1.7A with sigma of 0.004 and sigma for terminal
atoms of 0.008 within 1.7A
C15B \\sim C16B: within 1.7A with sigma of 0.004 and sigma for terminal atoms
of 0.008 within 1.7A
C16B \\sim C15B: within 1.7A with sigma of 0.004 and sigma for terminal atoms
of 0.008 within 1.7A
C24S \\sim C23S \\sim C22S \\sim C21S \\sim C1 \\sim C25S: within 1.7A with
sigma of 0.004 and sigma for terminal atoms of 0.008 within 1.7A
N2F: within 1.7A with sigma of 0.004 and sigma for terminal atoms of 0.008
within 1.7A
C95 \\sim C85 \\sim C75: within 1.7A with sigma of 0.004 and sigma for terminal
atoms of 0.008 within 1.7A
C24S \\sim C25S \\sim C26S: within 1.7A with sigma of 0.004 and sigma for
terminal atoms of 0.008 within 1.7A
C156 \\sim C166: within 1.7A with sigma of 0.004 and sigma for terminal atoms
of 0.008 within 1.7A
C15F \\sim C156 \\sim C16F \\sim C166: within 1.7A with sigma of 0.004 and
sigma for terminal atoms of 0.008 within 1.7A
C7D \\sim C11D \\sim C10D \\sim C8D \\sim C12D \\sim C9D: within 1.7A with
sigma of 0.004 and sigma for terminal atoms of 0.008 within 1.7A
O3T1 \\sim O1T1 \\sim O2T1: within 1.7A with sigma of 0.004 and sigma for
terminal atoms of 0.008 within 1.7A
O3T2 \\sim O1T2 \\sim O2T2: within 1.7A with sigma of 0.004 and sigma for
terminal atoms of 0.008 within 1.7A
Uanis(C122) \\sim Ueq, Uanis(C72) \\sim Ueq, Uanis(C82) \\sim Ueq, Uanis(C92)
\\sim Ueq, Uanis(C102) \\sim Ueq, Uanis(C112) \\sim Ueq, Uanis(C7B) \\sim Ueq,
Uanis(C8B) \\sim Ueq, Uanis(C9B) \\sim Ueq, Uanis(C10B) \\sim Ueq, Uanis(C11B)
\\sim Ueq, Uanis(C12B) \\sim Ueq: with sigma of 0.05 and sigma for terminal
atoms of 0.1
Uanis(C92) \\sim Ueq, Uanis(C72) \\sim Ueq, Uanis(C122) \\sim Ueq, Uanis(C102)
\\sim Ueq, Uanis(C82) \\sim Ueq, Uanis(C112) \\sim Ueq: with sigma of 0.1 and
sigma for terminal atoms of 0.2
Uanis(C96) \\sim Ueq, Uanis(C116) \\sim Ueq, Uanis(C126) \\sim Ueq, Uanis(C86)
\\sim Ueq, Uanis(C106) \\sim Ueq, Uanis(C76) \\sim Ueq: with sigma of 0.05 and
sigma for terminal atoms of 0.1
Uanis(C8B) \\sim Ueq, Uanis(C12B) \\sim Ueq, Uanis(C11B) \\sim Ueq, Uanis(C9B)
\\sim Ueq, Uanis(C7B) \\sim Ueq, Uanis(C10B) \\sim Ueq: with sigma of 0.1 and
sigma for terminal atoms of 0.2
Uanis(C8F) \\sim Ueq, Uanis(C10F) \\sim Ueq, Uanis(C11F) \\sim Ueq, Uanis(C7F)
\\sim Ueq, Uanis(C9F) \\sim Ueq, Uanis(C12F) \\sim Ueq: with sigma of 0.05 and
sigma for terminal atoms of 0.1
Uanis(C152) \\sim Ueq, Uanis(C162) \\sim Ueq: with sigma of 0.05 and sigma for
terminal atoms of 0.1
Uanis(C95) \\sim Ueq, Uanis(C7E) \\sim Ueq, Uanis(C75) \\sim Ueq, Uanis(C9E)
\\sim Ueq, Uanis(C8E) \\sim Ueq, Uanis(C85) \\sim Ueq, Uanis(C65) \\sim Ueq,
Uanis(C6E) \\sim Ueq: with sigma of 0.05 and sigma for terminal atoms of 0.1
Uanis(C16B) \\sim Ueq, Uanis(C15B) \\sim Ueq: with sigma of 0.05 and sigma for
terminal atoms of 0.1
Uanis(O2B) \\sim Ueq, Uanis(O22) \\sim Ueq: with sigma of 0.05 and sigma for
terminal atoms of 0.1
Uanis(C15F) \\sim Ueq, Uanis(C16F) \\sim Ueq, Uanis(C156) \\sim Ueq,
Uanis(C166) \\sim Ueq: with sigma of 0.05 and sigma for terminal atoms of 0.1
Uanis(O26) \\sim Ueq, Uanis(O2F) \\sim Ueq, Uanis(C15F) \\sim Ueq, Uanis(C156)
\\sim Ueq, Uanis(C166) \\sim Ueq, Uanis(C16F) \\sim Ueq: with sigma of 0.05 and
sigma for terminal atoms of 0.1
Uanis(C94) \\sim Ueq, Uanis(C114) \\sim Ueq, Uanis(C124) \\sim Ueq, Uanis(C84)
\\sim Ueq, Uanis(C104) \\sim Ueq, Uanis(C74) \\sim Ueq: with sigma of 0.05 and
sigma for terminal atoms of 0.1
Uanis(C9D) \\sim Ueq, Uanis(C11D) \\sim Ueq, Uanis(C12D) \\sim Ueq, Uanis(C8D)
\\sim Ueq, Uanis(C10D) \\sim Ueq, Uanis(C7D) \\sim Ueq: with sigma of 0.05 and
sigma for terminal atoms of 0.1
: with sigma of 0.05 and sigma for terminal atoms of 0.1
: with sigma of 0.05 and sigma for terminal atoms of 0.1
Uiso(S1) = Uiso(C2T2) = Uiso(C4T2) = Uiso(C6T1) = Uiso(C6T2) = Uiso(C1T1) =
Uiso(C7T1) = Uiso(C4T1) = Uiso(C1T2) = Uiso(C3T1) = Uiso(C5T2) = Uiso(C2T1) =
Uiso(C3T2) = Uiso(C5T1) = Uiso(C7T2)
Uanis(C9E) = Uanis(C95) = Uanis(C85) = Uanis(C8E) = Uanis(C7E) = Uanis(C75)
Uanis(C6E) = Uanis(C65)
Uanis(C6A) = Uanis(C61)
Uanis(C9C) = Uanis(C83) = Uanis(C8C) = Uanis(C93) = Uanis(C7C) = Uanis(C73)
Uanis(C63) = Uanis(C6C)
Uanis(O26) = Uanis(O2F) = Uanis(C15F) = Uanis(C156) = Uanis(C16F) = Uanis(C166)
Uiso(O3T2) = Uiso(O1T2) = Uiso(O2T2)
Uiso(O1T1) = Uiso(O3T1) = Uiso(O2T1)
Uanis(C8A) = Uanis(C9A) = Uanis(C91) = Uanis(C81) = Uanis(C71) = Uanis(C7A)
Uanis(C9D) = Uanis(C94) = Uanis(C104) = Uanis(C10D) = Uanis(C11D) = Uanis(C114)
= Uanis(C12D) = Uanis(C124) = Uanis(C7D) = Uanis(C74) = Uanis(C8D) = Uanis(C84)
4. Others
 Fixed Sof: H24B(0.5) H24A(0.5) H22B(0.5) H22A(0.5) C6C(0.5) C9C(0.5)
 H9CA(0.5) H9CB(0.5) H9CC(0.5) C61(0.5) H14C(0.5) H14D(0.5) H14A(0.5) H14B(0.5)
 O26(0.5) C65(0.5) O22(0.5) H14E(0.5) H14F(0.5) H14G(0.5) H14H(0.5) C7C(0.5)
 H7CA(0.5) H7CB(0.5) H7CC(0.5) C91(0.5) H91A(0.5) H91B(0.5) H91C(0.5) C95(0.5)
 H95A(0.5) H95B(0.5) H95C(0.5) C85(0.5) H85A(0.5) H85B(0.5) H85C(0.5) C8C(0.5)
 H8CA(0.5) H8CB(0.5) H8CC(0.5) C71(0.5) H71A(0.5) H71B(0.5) H71C(0.5) C166(0.5)
 H16A(0.5) H16B(0.5) H16C(0.5) C81(0.5) H81A(0.5) H81B(0.5) H81C(0.5) C122(0.5)
 H122(0.5) C72(0.5) C82(0.5) H82(0.5) C92(0.5) H92(0.5) C102(0.5) H102(0.5)
 C112(0.5) H112(0.5) C75(0.5) H75A(0.5) H75B(0.5) H75C(0.5) C116(0.5) H116(0.5)
 C106(0.5) H106(0.5) C96(0.5) H96(0.5) C86(0.5) H86(0.5) C76(0.5) C126(0.5)
 H126(0.5) C152(0.5) H15A(0.5) H15B(0.5) C162(0.5) H16D(0.5) H16E(0.5)
 H16F(0.5) H2F(0.5) H2FA(0.5) C12F(0.5) H12F(0.5) C11F(0.5) H11F(0.5) C10F(0.5)
 H10F(0.5) C9F(0.5) H9F(0.5) C8F(0.5) H8F(0.5) C7F(0.5) C12D(0.5) H12D(0.5)
 C11D(0.5) H11D(0.5) C10D(0.5) H10D(0.5) C9D(0.5) H9D(0.5) C8D(0.5) H8D(0.5)
 C7D(0.5) C7B(0.5) C8B(0.5) H8B(0.5) C9B(0.5) H9B(0.5) C10B(0.5) H10E(0.5)
 C11B(0.5) H11B(0.5) C12B(0.5) H12B(0.5) C9E(0.5) H9EA(0.5) H9EB(0.5) H9EC(0.5)
 C6E(0.5) C8E(0.5) H8EA(0.5) H8EB(0.5) H8EC(0.5) C7E(0.5) H7EA(0.5) H7EB(0.5)
 H7EC(0.5) C8A(0.5) H8AA(0.5) H8AB(0.5) H8AC(0.5) C7A(0.5) H7AA(0.5) H7AB(0.5)
 H7AC(0.5) C9A(0.5) H9AA(0.5) H9AB(0.5) H9AC(0.5) C6A(0.5) C83(0.5) H83A(0.5)
 H83B(0.5) H83C(0.5) C73(0.5) H73A(0.5) H73B(0.5) H73C(0.5) C93(0.5) H93A(0.5)
 H93B(0.5) H93C(0.5) C63(0.5) C164(0.75) H16G(0.75) H16H(0.75) H16I(0.75)
 C154(0.75) H15C(0.75) H15D(0.75) C15D(0.25) H15E(0.25) H15F(0.25) C16D(0.25)
 H16J(0.25) H16K(0.25) H16L(0.25) O2B(0.5) C156(0.5) H15G(0.5) H15H(0.5)
 H25C(0.5) H25D(0.5) H25A(0.5) H25B(0.5) C16B(0.5) H16M(0.5) H16N(0.5)
 H16O(0.5) C26S(0.5) C15B(0.5) H15I(0.5) H15J(0.5) O2F(0.5) C15F(0.5) H15K(0.5)
 H15L(0.5) C16F(0.5) H16P(0.5) H16Q(0.5) H16R(0.5) O3T1(0.5) O1T1(0.5)
 O2T1(0.5) O1T2(0.5) O3T2(0.5) O2T2(0.5) C124(0.5) H124(0.5) C114(0.5)
 H114(0.5) C104(0.5) H104(0.5) C94(0.5) H94(0.5) C84(0.5) H84(0.5) C74(0.5)
 C26G(0.5) C7T1(0.5) H7TA(0.5) H7TB(0.5) H7TC(0.5) C3T1(0.5) H3T1(0.5)
 C2T1(0.5) H2T1(0.5) C1T1(0.5) C6T1(0.5) H6T1(0.5) C5T1(0.5) H5T1(0.5)
 C4T1(0.5) C7T2(0.5) H7TD(0.5) H7TE(0.5) H7TF(0.5) C4T2(0.5) C3T2(0.5)
 H3T2(0.5) C2T2(0.5) H2T2(0.5) C1T2(0.5) C6T2(0.5) H6T2(0.5) C5T2(0.5) H5T2(0.5)
 Fixed Uiso: C26G(0.33)
 Fixed X: H16D(0.1848) H16E(0.2038) H16F(0.1377) H7EA(0.5581) H7EB(0.5583)
 H7EC(0.4969) H16J(0.1186) H16K(0.1905) H16L(0.1618) H16M(0.1636) H16N(0.1172)
 H16O(0.123)
 Fixed Y: H16D(0.3637) H16E(0.3891) H16F(0.3745) H7EA(0.4621) H7EB(0.4236)
 H7EC(0.4429) H16J(0.2512) H16K(0.2447) H16L(0.2773) H16M(0.2503) H16N(0.2564)
 H16O(0.2819)
 Fixed Z: H16D(0.0867) H16E(0.1541) H16F(0.1229) H7EA(1.0067) H7EB(1.0047)
 H7EC(0.9668) H16J(0.4714) H16K(0.4999) H16L(0.4528) H16M(0.3225) H16N(0.2388)
 H16O(0.3037)
5.a Free rotating group:
 C7T2(H7TD,H7TE,H7TF,C4T2,C3T2,C2T2,C1T2,C6T2,C5T2)
5.b Ternary CH refined with riding coordinates:
 C17S(H17S), C15S(H15S)
5.c Secondary CH2 refined with riding coordinates:
 CM23(HM2A,HM2B), CM12(HM1A,HM1B), CM61(HM6A,HM6B), C132(H13A,H13B), CM34(HM3A,
 HM3B), CM45(HM4A,HM4B), C136(H13C,H13D), CM56(HM5A,HM5B), C1(H1A,H1B),
 C142(H14C,H14D), C142(H14A,H14B), C134(H13E,H13F), C21S(H21A,H21B), C146(H14E,
 H14F), C146(H14G,H14H), C22S(H22C,H22D), C144(H14I,H14J), C23S(H23A,H23B),
 C24S(H24C,H24D), C152(H15A,H15B), C154(H15C,H15D), C15D(H15E,H15F), C156(H15G,
 H15H), C25S(H25C,H25D), C25S(H25A,H25B), C15B(H15I,H15J), C15F(H15K,H15L),
 C18S(H18A,H18B), C14S(H14K,H14L), C16S(H16S,H16T)
5.d Aromatic/amide H refined with riding coordinates:
 N14(H14), N12(H12), N16(H16), C22(H22), C42(H42), C4S(H4S), C44(H44),
 C26(H26), C21(H21), C5S(H5S), C43(H43), C46(H46), C23(H23), C41(H41), C6S(H6S),
  C24(H24), N24(H24B), N24(H24A), C25(H25), C1S(H1S), C7S(H7S), C2S(H2S),
 N22(H22B), N22(H22A), C45(H45), C122(H122), C82(H82), C92(H92), C102(H102),
 C112(H112), C116(H116), C106(H106), C96(H96), C86(H86), C126(H126), N2F(H2F),
 N2F(H2FA), C12F(H12F), C11F(H11F), C10F(H10F), C9F(H9F), C8F(H8F), C12D(H12D),
 C11D(H11D), C10D(H10D), C9D(H9D), C8D(H8D), C8B(H8B), C9B(H9B), C10B(H10E),
 C11B(H11B), C12B(H12B), C124(H124), C114(H114), C104(H104), C94(H94), C84(H84),
  C3T1(H3T1), C2T1(H2T1), C6T1(H6T1), C5T1(H5T1), C3T2(H3T2), C2T2(H2T2),
 C6T2(H6T2), C5T2(H5T2), C12S(H12S), C13S(H13S), C9S(H9S), C10S(H10S)
5.e Fitted hexagon refined as free rotating group:
 C122(C72,C82,C92,C102,C112), C116(C106,C96,C86,C76,C126), C12F(C11F,C10F,C9F,
 C8F,C7F), C12D(C11D,C10D,C9D,C8D,C7D), C7B(C8B,C9B,C10B,C11B,C12B), C124(C114,
 C104,C94,C84,C74), C3T1(C2T1,C1T1,C6T1,C5T1,C4T1), C11S(C12S,C13S,C8S,C9S,C10S)
5.f Idealised Me refined as rotating group:
 C9C(H9CA,H9CB,H9CC), C025(H02A,H02B,H02C), C101(H10A,H10B,H10C), C02A(H02D,
 H02E,H02F), C7C(H7CA,H7CB,H7CC), C91(H91A,H91B,H91C), C95(H95A,H95B,H95C),
 C85(H85A,H85B,H85C), C8C(H8CA,H8CB,H8CC), C71(H71A,H71B,H71C), C166(H16A,H16B,
 H16C), C81(H81A,H81B,H81C), C75(H75A,H75B,H75C), C9E(H9EA,H9EB,H9EC), C8E(H8EA,
 H8EB,H8EC), C8A(H8AA,H8AB,H8AC), C7A(H7AA,H7AB,H7AC), C9A(H9AA,H9AB,H9AC),
 C83(H83A,H83B,H83C), C73(H73A,H73B,H73C), C93(H93A,H93B,H93C), C164(H16G,H16H,
 H16I), C16F(H16P,H16Q,H16R), C7T1(H7TA,H7TB,H7TC), C19S(H19A,H19B,H19C),
 C20S(H20A,H20B,H20C)
;
_smtbx_masks_special_details
;
A solvent mask was calculated and 1388 electrons were 
found in a volume of 6051 A^3 in 1 void per unit cell.
This large residual void fraction (36% of unit cell volume)
hampered a detailed modelling of the terminal part 
of the guest axle. The residual electron density is consistent
with the presence of the terminal part of the axle 1[C19H23O2], 
and with four toluene molecules, 4[C7H8], as crystallization 
solvent, per asymmetric unit which account for 1412 electrons 
per unit cell.
;
_smtbx_masks_void_probe_radius 1.2
_smtbx_masks_void_truncation_radius 1.2
_olex2_exptl_crystal_mounting_method CryoLoop
_olex2_submission_special_instructions 'No special instructions were received'
_oxdiff_exptl_absorpt_empirical_details
;
Empirical correction (ABSPACK) includes:
- Absorption correction using spherical harmonics
- Frame scaling
;

loop_
_space_group_symop_operation_xyz
'x, y, z'
'-x, y+1/2, -z+1/2'
'-x, -y, -z'
'x, -y-1/2, z-1/2'

loop_
_atom_site_label
_atom_site_type_symbol
_atom_site_fract_x
_atom_site_fract_y
_atom_site_fract_z
_atom_site_U_iso_or_equiv
_atom_site_adp_type
_atom_site_occupancy
_atom_site_site_symmetry_order
_atom_site_calc_flag
_atom_site_refinement_flags_posn
_atom_site_refinement_flags_adp
_atom_site_refinement_flags_occupancy
_atom_site_disorder_assembly
_atom_site_disorder_group
O12 O 0.38384(14) 0.30509(6) 0.29087(14) 0.0790(7) Uani 1 1 d . . . . .
O16 O 0.36694(16) 0.45591(6) 0.46641(17) 0.0862(8) Uani 1 1 d . . . . .
O13 O 0.38146(14) 0.27530(7) 0.50705(15) 0.0847(8) Uani 1 1 d . . . . .
O11 O 0.39901(16) 0.40330(7) 0.33120(16) 0.0916(8) Uani 1 1 d . . . . .
O14 O 0.34810(17) 0.30143(8) 0.68886(18) 0.0976(9) Uani 1 1 d . . . . .
O15 O 0.35952(18) 0.38060(8) 0.66032(18) 0.0981(9) Uani 1 1 d . . . . .
O32 O 0.66295(16) 0.26198(7) 0.4766(2) 0.1052(10) Uani 1 1 d . . . . .
N14 N 0.5940(2) 0.28796(9) 0.8644(2) 0.0961(11) Uani 1 1 d . . . . .
H14 H 0.6055 0.2687 0.8863 0.115 Uiso 1 1 calc R U . . .
N12 N 0.6327(2) 0.31573(8) 0.4572(2) 0.0951(11) Uani 1 1 d . . . . .
H12 H 0.6459 0.3361 0.4645 0.114 Uiso 1 1 calc R U . . .
C52 C 0.4793(2) 0.33300(8) 0.3170(2) 0.0783(11) Uani 1 1 d . . . . .
O34 O 0.6233(2) 0.33849(10) 0.8419(3) 0.1376(14) Uani 1 1 d . . . . .
C01 C 0.4476(2) 0.41357(9) 0.3128(2) 0.0860(12) Uani 1 1 d . . . . .
C02 C 0.4453(2) 0.30750(8) 0.3323(2) 0.0737(10) Uani 1 1 d . . . . .
N16 N 0.6161(2) 0.43426(9) 0.6213(3) 0.1017(11) Uani 1 1 d D . . . .
H16 H 0.6355 0.4248 0.5948 0.122 Uiso 1 1 calc R U . . .
C12 C 0.4744(2) 0.28436(8) 0.3897(2) 0.0736(10) Uani 1 1 d . . . . .
N1S N 0.5613(2) 0.35090(9) 0.6203(2) 0.1020(12) Uani 1 1 d . . . . .
C06 C 0.4294(3) 0.45278(8) 0.5053(2) 0.0841(12) Uani 1 1 d . . . . .
C32 C 0.5702(2) 0.31157(9) 0.4142(2) 0.0807(11) Uani 1 1 d . . . . .
C22 C 0.5354(2) 0.28646(9) 0.4297(2) 0.0771(11) Uani 1 1 d . . . . .
H22 H 0.5548 0.2708 0.4686 0.092 Uiso 1 1 calc R U . . .
C42 C 0.5405(2) 0.33446(9) 0.3576(2) 0.0816(12) Uani 1 1 d . . . . .
H42 H 0.5635 0.3516 0.3471 0.098 Uiso 1 1 calc R U . . .
C54 C 0.4422(2) 0.27208(10) 0.7171(2) 0.0826(12) Uani 1 1 d . . . . .
C11 C 0.4727(2) 0.39264(9) 0.2744(2) 0.0873(13) Uani 1 1 d . . . . .
C04 C 0.4094(2) 0.29878(10) 0.7316(2) 0.0845(12) Uani 1 1 d . . . . .
C53 C 0.4567(2) 0.24258(9) 0.4820(2) 0.0772(11) Uani 1 1 d . . . . .
C3S C 0.4387(3) 0.36126(9) 0.5320(3) 0.0921(14) Uani 1 1 d . . . . .
C03 C 0.4275(2) 0.25161(9) 0.5318(2) 0.0761(10) Uani 1 1 d . . . . .
CM23 C 0.4365(2) 0.25575(9) 0.4016(2) 0.0761(10) Uani 1 1 d . . . . .
HM2A H 0.3936 0.2630 0.3859 0.091 Uiso 1 1 calc R U . . .
HM2B H 0.4376 0.2376 0.3671 0.091 Uiso 1 1 calc R U . . .
C51 C 0.4728(3) 0.44474(9) 0.3365(2) 0.0917(13) Uani 1 1 d . . . . .
C16 C 0.4696(3) 0.45574(8) 0.4669(2) 0.0830(12) Uani 1 1 d . . . . .
C4S C 0.4855(3) 0.36780(11) 0.5048(3) 0.0980(15) Uani 1 1 d . . . . .
H4S H 0.4752 0.3764 0.4545 0.118 Uiso 1 1 calc R U . . .
C44 C 0.5027(2) 0.26970(10) 0.7608(2) 0.0831(12) Uani 1 1 d . . . . .
H44 H 0.5255 0.2520 0.7519 0.100 Uiso 1 1 calc R U . . .
C56 C 0.4512(3) 0.44365(8) 0.5838(2) 0.0841(12) Uani 1 1 d . . . . .
C13 C 0.4433(2) 0.23784(9) 0.6041(2) 0.0813(11) Uani 1 1 d . . . . .
C14 C 0.4382(3) 0.32196(10) 0.7873(3) 0.0882(13) Uani 1 1 d . . . . .
CM12 C 0.4476(2) 0.35754(9) 0.2533(2) 0.0843(12) Uani 1 1 d . . . . .
HM1A H 0.4033 0.3575 0.2428 0.101 Uiso 1 1 calc R U . . .
HM1B H 0.4534 0.3506 0.2058 0.101 Uiso 1 1 calc R U . . .
C34 C 0.5323(2) 0.29234(10) 0.8180(2) 0.0820(11) Uani 1 1 d . . . . .
CM61 C 0.4472(3) 0.46622(9) 0.3834(2) 0.0931(14) Uani 1 1 d . . . . .
HM6A H 0.4021 0.4651 0.3613 0.112 Uiso 1 1 calc R U . . .
HM6B H 0.4594 0.4893 0.3803 0.112 Uiso 1 1 calc R U . . .
C26 C 0.5309(3) 0.45001(9) 0.5073(3) 0.0896(13) Uani 1 1 d . . . . .
H26 H 0.5586 0.4524 0.4816 0.107 Uiso 1 1 calc R U . . .
C05 C 0.4048(3) 0.39733(10) 0.7176(3) 0.0921(13) Uani 1 1 d . . . . .
C36 C 0.5535(3) 0.44087(9) 0.5840(3) 0.0888(13) Uani 1 1 d . . . . .
C132 C 0.3481(2) 0.32260(10) 0.3269(3) 0.0887(12) Uani 1 1 d . . . . .
H13A H 0.3599 0.3461 0.3324 0.106 Uiso 1 1 calc R U . . .
H13B H 0.3566 0.3135 0.3788 0.106 Uiso 1 1 calc R U . . .
C21 C 0.5212(3) 0.40353(9) 0.2574(2) 0.0942(14) Uani 1 1 d . . . . .
H21 H 0.5373 0.3895 0.2290 0.113 Uiso 1 1 calc R U . . .
CM34 C 0.4104(2) 0.24702(11) 0.6567(2) 0.0901(12) Uani 1 1 d . . . . .
HM3A H 0.3696 0.2556 0.6251 0.108 Uiso 1 1 calc R U . . .
HM3B H 0.4043 0.2269 0.6825 0.108 Uiso 1 1 calc R U . . .
C5S C 0.5433(3) 0.36241(10) 0.5470(3) 0.0961(15) Uani 1 1 d . . . . .
H5S H 0.5734 0.3667 0.5257 0.115 Uiso 1 1 calc R U . . .
C43 C 0.5038(2) 0.22008(9) 0.5080(2) 0.0829(12) Uani 1 1 d . . . . .
H43 H 0.5235 0.2135 0.4744 0.100 Uiso 1 1 calc R U . . .
C33 C 0.5235(2) 0.20650(9) 0.5819(2) 0.0873(12) Uani 1 1 d D . . . .
C46 C 0.5123(3) 0.43766(9) 0.6213(2) 0.0864(13) Uani 1 1 d . . . . .
H46 H 0.5269 0.4312 0.6736 0.104 Uiso 1 1 calc R U . . .
C15 C 0.4276(3) 0.42663(10) 0.7019(2) 0.0948(14) Uani 1 1 d . . . . .
C23 C 0.4910(2) 0.21550(10) 0.6273(2) 0.0876(12) Uani 1 1 d . . . . .
H23 H 0.5020 0.2059 0.6767 0.105 Uiso 1 1 calc R U . . .
C41 C 0.5217(3) 0.45441(10) 0.3189(2) 0.0932(14) Uani 1 1 d . . . . .
H41 H 0.5382 0.4757 0.3337 0.112 Uiso 1 1 calc R U . . .
C55 C 0.4273(3) 0.38350(10) 0.7916(3) 0.0992(15) Uani 1 1 d . . . . .
C31 C 0.5481(3) 0.43409(10) 0.2799(3) 0.0947(14) Uani 1 1 d D . . . .
C6S C 0.3759(3) 0.36804(11) 0.4868(3) 0.0985(15) Uani 1 1 d . . . . .
H6S H 0.3680 0.3829 0.4451 0.118 Uiso 1 1 calc R U . . .
C24 C 0.4994(3) 0.31877(10) 0.8292(2) 0.0889(13) Uani 1 1 d . . . . .
H24 H 0.5196 0.3349 0.8665 0.107 Uiso 1 1 calc R U . . .
N24 N 0.6921(2) 0.30419(12) 0.9271(3) 0.1249(15) Uani 1 1 d D . . . .
H24B H 0.6938 0.2865 0.9547 0.150 Uiso 0.5 1 calc R U P A 2
H24A H 0.6967 0.2847 0.9488 0.150 Uiso 0.5 1 calc R U P B 1
CM45 C 0.4031(3) 0.35054(10) 0.8046(3) 0.1015(16) Uani 1 1 d . . . . .
HM4A H 0.3594 0.3488 0.7713 0.122 Uiso 1 1 calc R U . . .
HM4B H 0.4062 0.3491 0.8586 0.122 Uiso 1 1 calc R U . . .
C136 C 0.3455(3) 0.48894(10) 0.4616(3) 0.1005(14) Uani 1 1 d . . . . .
H13C H 0.3596 0.5020 0.4268 0.121 Uiso 1 1 calc R U . . .
H13D H 0.3608 0.4994 0.5129 0.121 Uiso 1 1 calc R U . . .
C64 C 0.6369(3) 0.31195(13) 0.8772(3) 0.1053(15) Uani 1 1 d . . . . .
CM56 C 0.4050(3) 0.44032(11) 0.6213(3) 0.0998(15) Uani 1 1 d . . . . .
HM5A H 0.3716 0.4260 0.5884 0.120 Uiso 1 1 calc R U . . .
HM5B H 0.3873 0.4623 0.6222 0.120 Uiso 1 1 calc R U . . .
O36 O 0.6276(3) 0.45556(16) 0.7391(3) 0.1645(19) Uani 1 1 d . . . . .
C25 C 0.4735(3) 0.44242(11) 0.7626(3) 0.1073(16) Uani 1 1 d . . . . .
H25 H 0.4894 0.4627 0.7530 0.129 Uiso 1 1 calc R U . . .
C1S C 0.5191(4) 0.34471(13) 0.6496(3) 0.1129(18) Uani 1 1 d . . . . .
H1S H 0.5313 0.3372 0.7010 0.136 Uiso 1 1 calc R U . . .
C7S C 0.3280(3) 0.35536(12) 0.4980(3) 0.1107(17) Uani 1 1 d . . . . .
H7S H 0.3362 0.3398 0.5384 0.133 Uiso 1 1 calc R U . . .
C2S C 0.4592(3) 0.34882(11) 0.6075(3) 0.1041(16) Uani 1 1 d . . . . .
H2S H 0.4301 0.3432 0.6293 0.125 Uiso 1 1 calc R U . . .
C66 C 0.6486(4) 0.44169(18) 0.6964(4) 0.1249(19) Uani 1 1 d D . . . .
N22 N 0.7296(2) 0.30336(12) 0.5333(3) 0.1250(15) Uani 1 1 d D . . . .
H22B H 0.7348 0.3247 0.5324 0.150 Uiso 0.5 1 calc R U P C 2
H22A H 0.7330 0.3248 0.5381 0.150 Uiso 0.5 1 calc R U P D 1
C62 C 0.6752(3) 0.29207(13) 0.4889(3) 0.0998(14) Uani 1 1 d . . . . .
C45 C 0.4714(3) 0.40001(12) 0.8481(3) 0.1148(19) Uani 1 1 d . . . . .
H45 H 0.4859 0.3911 0.8984 0.138 Uiso 1 1 calc R U . . .
C6C C 0.5716(6) 0.1788(3) 0.6057(9) 0.098(3) Uani 0.5 1 d D . P E 1
C9C C 0.6003(13) 0.1757(7) 0.6917(9) 0.1225(15) Uani 0.5 1 d D . P E 1
H9CA H 0.5694 0.1689 0.7119 0.184 Uiso 0.5 1 calc R U P E 1
H9CB H 0.6174 0.1970 0.7140 0.184 Uiso 0.5 1 calc R U P E 1
H9CC H 0.6330 0.1593 0.7052 0.184 Uiso 0.5 1 calc R U P E 1
C35 C 0.4964(3) 0.42957(12) 0.8357(3) 0.1169(19) Uani 1 1 d D . . . .
C61 C 0.6054(7) 0.4433(4) 0.2657(11) 0.115(2) Uani 0.5 1 d D . P F 1
C20S C 0.6235(4) 0.34492(15) 0.6658(4) 0.1309(16) Uani 1 1 d . U . . .
H1A H 0.6329 0.3544 0.7175 0.157 Uiso 1 1 calc R U . . .
H1B H 0.6497 0.3560 0.6423 0.157 Uiso 1 1 calc R U . . .
C142 C 0.2819(3) 0.31960(17) 0.2805(4) 0.1249(19) Uani 1 1 d . . . . .
H14C H 0.2721 0.2964 0.2655 0.150 Uiso 0.5 1 calc R U P G 2
H14D H 0.2582 0.3263 0.3119 0.150 Uiso 0.5 1 calc R U P G 2
H14A H 0.2606 0.3378 0.2953 0.150 Uiso 0.5 1 calc R U P H 1
H14B H 0.2762 0.3230 0.2260 0.150 Uiso 0.5 1 calc R U P H 1
C025 C 0.3221(2) 0.26131(15) 0.4708(3) 0.1101(16) Uani 1 1 d . . . . .
H02A H 0.3226 0.2458 0.4311 0.165 Uiso 1 1 calc R U . . .
H02B H 0.2926 0.2788 0.4474 0.165 Uiso 1 1 calc R U . . .
H02C H 0.3105 0.2497 0.5091 0.165 Uiso 1 1 calc R U . . .
C134 C 0.3099(3) 0.28266(14) 0.7185(4) 0.1180(18) Uani 1 1 d . . . . .
H13E H 0.3158 0.2903 0.7708 0.142 Uiso 1 1 calc R U . . .
H13F H 0.3216 0.2592 0.7217 0.142 Uiso 1 1 calc R U . . .
C101 C 0.3408(3) 0.41305(14) 0.2766(3) 0.1201(17) Uani 1 1 d . . . . .
H10A H 0.3368 0.4056 0.2254 0.180 Uiso 1 1 calc R U . . .
H10B H 0.3373 0.4370 0.2768 0.180 Uiso 1 1 calc R U . . .
H10C H 0.3083 0.4032 0.2904 0.180 Uiso 1 1 calc R U . . .
C02A C 0.2996(3) 0.38978(17) 0.6511(4) 0.131(2) Uani 1 1 d . . . . .
H02D H 0.2706 0.3743 0.6164 0.197 Uiso 1 1 calc R U . . .
H02E H 0.2913 0.4119 0.6294 0.197 Uiso 1 1 calc R U . . .
H02F H 0.2953 0.3895 0.7011 0.197 Uiso 1 1 calc R U . . .
C21S C 0.6385(4) 0.30781(17) 0.6736(4) 0.1459(17) Uani 1 1 d . U . . .
H21A H 0.6094 0.2965 0.6921 0.175 Uiso 1 1 calc R U . . .
H21B H 0.6328 0.2988 0.6224 0.175 Uiso 1 1 calc R U . . .
O26 O 0.2437(6) 0.4686(2) 0.3669(6) 0.1832(16) Uani 0.5 1 d D U P I 1
C65 C 0.5453(7) 0.4480(4) 0.8995(8) 0.147(3) Uani 0.5 1 d D U P J 1
O22 O 0.2652(3) 0.33900(19) 0.2149(4) 0.125(3) Uani 0.5 1 d . U P K 2
O24 O 0.2316(4) 0.2721(3) 0.6003(6) 0.259(4) Uani 1 1 d D U . . .
C146 C 0.2772(4) 0.48717(18) 0.4309(5) 0.158(3) Uani 1 1 d D . . . .
H14E H 0.2656 0.4794 0.4735 0.190 Uiso 0.5 1 calc R U P I 1
H14F H 0.2622 0.5100 0.4199 0.190 Uiso 0.5 1 calc R U P I 1
H14G H 0.2628 0.4705 0.4586 0.190 Uiso 0.5 1 calc R U P I 2
H14H H 0.2592 0.5087 0.4350 0.190 Uiso 0.5 1 calc R U P I 2
C22S C 0.7024(4) 0.3007(2) 0.7275(5) 0.1693(19) Uani 1 1 d . U . . .
H22C H 0.7123 0.3149 0.7733 0.203 Uiso 1 1 calc R U . . .
H22D H 0.7311 0.3060 0.7020 0.203 Uiso 1 1 calc R U . . .
C7C C 0.5413(7) 0.1463(3) 0.5733(7) 0.1225(15) Uani 0.5 1 d D . P E 1
H7CA H 0.5690 0.1282 0.5981 0.184 Uiso 0.5 1 calc R U P E 1
H7CB H 0.5321 0.1457 0.5179 0.184 Uiso 0.5 1 calc R U P E 1
H7CC H 0.5034 0.1440 0.5829 0.184 Uiso 0.5 1 calc R U P E 1
C91 C 0.6258(9) 0.4788(4) 0.2890(11) 0.155(3) Uani 0.5 1 d D . P F 1
H91A H 0.6606 0.4841 0.2745 0.232 Uiso 0.5 1 calc R U P F 1
H91B H 0.6377 0.4812 0.3446 0.232 Uiso 0.5 1 calc R U P F 1
H91C H 0.5920 0.4938 0.2627 0.232 Uiso 0.5 1 calc R U P F 1
C144 C 0.2463(5) 0.2864(3) 0.6687(7) 0.198(4) Uani 1 1 d D . . . .
H14I H 0.2205 0.2769 0.6949 0.237 Uiso 1 1 calc R U . . .
H14J H 0.2368 0.3101 0.6611 0.237 Uiso 1 1 calc R U . . .
C95 C 0.5704(12) 0.4773(4) 0.8690(9) 0.190(3) Uani 0.5 1 d D U P J 1
H95A H 0.5582 0.4978 0.8866 0.228 Uiso 0.5 1 calc R U P J 1
H95B H 0.5541 0.4768 0.8128 0.228 Uiso 0.5 1 calc R U P J 1
H95C H 0.6150 0.4760 0.8880 0.228 Uiso 0.5 1 calc R U P J 1
C85 C 0.5963(9) 0.4252(5) 0.9378(8) 0.190(3) Uani 0.5 1 d D U P J 1
H85A H 0.6061 0.4129 0.8990 0.228 Uiso 0.5 1 calc R U P J 1
H85B H 0.5844 0.4098 0.9700 0.228 Uiso 0.5 1 calc R U P J 1
H85C H 0.6322 0.4377 0.9698 0.228 Uiso 0.5 1 calc R U P J 1
C8C C 0.6183(6) 0.1862(3) 0.5719(7) 0.1225(15) Uani 0.5 1 d D . P E 1
H8CA H 0.6245 0.2099 0.5717 0.184 Uiso 0.5 1 calc R U P E 1
H8CB H 0.6043 0.1778 0.5192 0.184 Uiso 0.5 1 calc R U P E 1
H8CC H 0.6569 0.1755 0.6025 0.184 Uiso 0.5 1 calc R U P E 1
C71 C 0.5895(8) 0.4440(4) 0.1776(9) 0.155(3) Uani 0.5 1 d D . P F 1
H71A H 0.5515 0.4562 0.1528 0.185 Uiso 0.5 1 calc R U P F 1
H71B H 0.5846 0.4215 0.1579 0.185 Uiso 0.5 1 calc R U P F 1
H71C H 0.6226 0.4548 0.1667 0.185 Uiso 0.5 1 calc R U P F 1
C166 C 0.1899(10) 0.4761(4) 0.2337(10) 0.1832(16) Uani 0.5 1 d D U P I 1
H16A H 0.1850 0.4903 0.1896 0.275 Uiso 0.5 1 calc R U P I 1
H16B H 0.1523 0.4765 0.2444 0.275 Uiso 0.5 1 calc R U P I 1
H16C H 0.1983 0.4536 0.2220 0.275 Uiso 0.5 1 calc R U P I 1
C81 C 0.6545(7) 0.4184(4) 0.3054(10) 0.155(3) Uani 0.5 1 d D . P F 1
H81A H 0.6884 0.4209 0.2876 0.185 Uiso 0.5 1 calc R U P F 1
H81B H 0.6375 0.3962 0.2933 0.185 Uiso 0.5 1 calc R U P F 1
H81C H 0.6693 0.4219 0.3610 0.185 Uiso 0.5 1 calc R U P F 1
C122 C 0.8372(5) 0.3005(3) 0.6113(7) 0.149(3) Uani 0.5 1 d G U P L 2
H122 H 0.8411 0.3225 0.5970 0.178 Uiso 0.5 1 calc R U P L 2
C72 C 0.7809(5) 0.2848(4) 0.5826(8) 0.142(3) Uani 0.5 1 d DG U P L 2
C82 C 0.7752(4) 0.2527(4) 0.6036(10) 0.145(3) Uani 0.5 1 d G U P L 2
H82 H 0.7367 0.2420 0.5840 0.174 Uiso 0.5 1 calc R U P L 2
C92 C 0.8259(5) 0.2361(3) 0.6533(8) 0.151(3) Uani 0.5 1 d G U P L 2
H92 H 0.8220 0.2141 0.6677 0.181 Uiso 0.5 1 calc R U P L 2
C102 C 0.8823(4) 0.2517(3) 0.6821(6) 0.154(3) Uani 0.5 1 d G U P L 2
H102 H 0.9169 0.2403 0.7161 0.185 Uiso 0.5 1 calc R U P L 2
C112 C 0.8879(4) 0.2839(3) 0.6611(7) 0.153(3) Uani 0.5 1 d G U P L 2
H112 H 0.9265 0.2945 0.6807 0.183 Uiso 0.5 1 calc R U P L 2
C75 C 0.5240(10) 0.4597(4) 0.9604(9) 0.190(3) Uani 0.5 1 d D U P J 1
H75A H 0.4903 0.4753 0.9384 0.228 Uiso 0.5 1 calc R U P J 1
H75B H 0.5577 0.4706 1.0009 0.228 Uiso 0.5 1 calc R U P J 1
H75C H 0.5099 0.4410 0.9822 0.228 Uiso 0.5 1 calc R U P J 1
C116 C 0.8019(6) 0.4612(3) 0.9148(7) 0.170(4) Uani 0.5 1 d G U P M 1
H116 H 0.7967 0.4711 0.9578 0.204 Uiso 0.5 1 calc R U P M 1
C106 C 0.8602(5) 0.4537(3) 0.9175(6) 0.171(4) Uani 0.5 1 d G U P M 1
H106 H 0.8947 0.4585 0.9624 0.205 Uiso 0.5 1 calc R U P M 1
C96 C 0.8679(6) 0.4392(3) 0.8547(8) 0.171(4) Uani 0.5 1 d G U P M 1
H96 H 0.9077 0.4341 0.8565 0.205 Uiso 0.5 1 calc R U P M 1
C86 C 0.8174(7) 0.4323(4) 0.7891(6) 0.167(4) Uani 0.5 1 d G U P M 1
H86 H 0.8226 0.4224 0.7461 0.200 Uiso 0.5 1 calc R U P M 1
C76 C 0.7591(6) 0.4398(4) 0.7863(7) 0.162(4) Uani 0.5 1 d DG U P M 1
C126 C 0.7514(5) 0.4543(3) 0.8492(8) 0.166(4) Uani 0.5 1 d G U P M 1
H126 H 0.7116 0.4594 0.8473 0.199 Uiso 0.5 1 calc R U P M 1
C23S C 0.7112(5) 0.2640(3) 0.7537(6) 0.203(2) Uani 1 1 d D U . . .
H23A H 0.6823 0.2592 0.7794 0.243 Uiso 1 1 calc R U . . .
H23B H 0.6991 0.2502 0.7070 0.243 Uiso 1 1 calc R U . . .
C24S C 0.7711(5) 0.2534(3) 0.8042(7) 0.227(3) Uani 1 1 d D U . . .
H24C H 0.7801 0.2646 0.8540 0.273 Uiso 1 1 calc R U . . .
H24D H 0.8009 0.2617 0.7826 0.273 Uiso 1 1 calc R U . . .
C152 C 0.1974(9) 0.3442(6) 0.1860(13) 0.218(7) Uani 0.5 1 d . U P K 2
H15A H 0.1770 0.3239 0.1600 0.262 Uiso 0.5 1 calc R U P K 2
H15B H 0.1853 0.3478 0.2305 0.262 Uiso 0.5 1 calc R U P K 2
C162 C 0.1759(10) 0.3707(7) 0.1350(13) 0.221(7) Uani 0.5 1 d . U P K 2
H16D H 0.1848 0.3637 0.0867 0.331 Uiso 0.5 1 d . U P N 2
H16E H 0.2038 0.3891 0.1541 0.331 Uiso 0.5 1 d . U P O 2
H16F H 0.1377 0.3745 0.1229 0.331 Uiso 0.5 1 d . U P P 2
N26 N 0.7086(3) 0.43334(15) 0.7192(4) 0.156(2) Uani 1 1 d D . . . .
H2F H 0.7174 0.4216 0.6852 0.187 Uiso 0.5 1 calc R U P M 1
H2FA H 0.7224 0.4226 0.6883 0.187 Uiso 0.5 1 calc R U P M 2
C12F C 0.7333(8) 0.4629(6) 0.8446(13) 0.221(7) Uani 0.5 1 d G U P M 2
H12F H 0.6923 0.4699 0.8313 0.266 Uiso 0.5 1 calc R U P M 2
C11F C 0.7778(9) 0.4730(5) 0.9133(11) 0.223(7) Uani 0.5 1 d G U P M 2
H11F H 0.7671 0.4869 0.9470 0.268 Uiso 0.5 1 calc R U P M 2
C10F C 0.8378(8) 0.4627(5) 0.9328(9) 0.223(7) Uani 0.5 1 d G U P M 2
H10F H 0.8682 0.4696 0.9797 0.267 Uiso 0.5 1 calc R U P M 2
C9F C 0.8534(8) 0.4424(5) 0.8835(11) 0.222(7) Uani 0.5 1 d G U P M 2
H9F H 0.8945 0.4353 0.8968 0.267 Uiso 0.5 1 calc R U P M 2
C8F C 0.8090(12) 0.4322(6) 0.8147(10) 0.221(7) Uani 0.5 1 d G U P M 2
H8F H 0.8197 0.4183 0.7810 0.265 Uiso 0.5 1 calc R U P M 2
C7F C 0.7490(11) 0.4425(6) 0.7953(8) 0.219(7) Uani 0.5 1 d DG U P M 2
C12D C 0.8020(6) 0.3028(2) 0.9823(10) 0.1754(10) Uani 0.5 1 d DG U P Q 2
H12D H 0.7987 0.2810 0.9984 0.211 Uiso 0.5 1 calc R U P Q 2
C11D C 0.8592(5) 0.3168(3) 0.9988(8) 0.1754(10) Uani 0.5 1 d DG U P Q 2
H11D H 0.8949 0.3046 1.0262 0.211 Uiso 0.5 1 calc R U P Q 2
C10D C 0.8640(4) 0.3487(3) 0.9753(7) 0.1754(10) Uani 0.5 1 d DG U P Q 2
H10D H 0.9031 0.3583 0.9866 0.211 Uiso 0.5 1 calc R U P Q 2
C9D C 0.8117(5) 0.3666(2) 0.9353(8) 0.1754(10) Uani 0.5 1 d DG U P Q 2
H9D H 0.8150 0.3884 0.9192 0.211 Uiso 0.5 1 calc R U P Q 2
C8D C 0.7545(4) 0.3526(3) 0.9188(9) 0.1754(10) Uani 0.5 1 d DG U P Q 2
H8D H 0.7187 0.3648 0.8914 0.211 Uiso 0.5 1 calc R U P Q 2
C7D C 0.7497(4) 0.3207(3) 0.9423(11) 0.1754(10) Uani 0.5 1 d DG U P Q 2
C7B C 0.7824(5) 0.2850(5) 0.5736(10) 0.178(5) Uani 0.5 1 d DG U P L 1
C8B C 0.7853(5) 0.2552(5) 0.6108(12) 0.179(5) Uani 0.5 1 d G U P L 1
H8B H 0.7490 0.2452 0.6111 0.215 Uiso 0.5 1 calc R U P L 1
C9B C 0.8413(7) 0.2400(4) 0.6475(10) 0.182(5) Uani 0.5 1 d G U P L 1
H9B H 0.8433 0.2196 0.6729 0.219 Uiso 0.5 1 calc R U P L 1
C10B C 0.8945(5) 0.2546(4) 0.6472(8) 0.184(5) Uani 0.5 1 d G U P L 1
H10E H 0.9328 0.2443 0.6723 0.221 Uiso 0.5 1 calc R U P L 1
C11B C 0.8915(6) 0.2845(4) 0.6100(9) 0.186(4) Uani 0.5 1 d G U P L 1
H11B H 0.9278 0.2945 0.6097 0.223 Uiso 0.5 1 calc R U P L 1
C12B C 0.8355(8) 0.2997(4) 0.5732(8) 0.184(5) Uani 0.5 1 d G U P L 1
H12B H 0.8335 0.3201 0.5479 0.221 Uiso 0.5 1 calc R U P L 1
C9E C 0.5610(12) 0.4801(4) 0.8871(10) 0.190(3) Uani 0.5 1 d D U P J 2
H9EA H 0.5717 0.4814 0.8414 0.228 Uiso 0.5 1 calc R U P J 2
H9EB H 0.5947 0.4888 0.9314 0.228 Uiso 0.5 1 calc R U P J 2
H9EC H 0.5241 0.4930 0.8788 0.228 Uiso 0.5 1 calc R U P J 2
C6E C 0.5495(7) 0.4441(4) 0.9022(7) 0.147(3) Uani 0.5 1 d D U P J 2
C8E C 0.6055(8) 0.4255(5) 0.9093(9) 0.190(3) Uani 0.5 1 d D U P J 2
H8EA H 0.6100 0.4249 0.8594 0.228 Uiso 0.5 1 calc R U P J 2
H8EB H 0.6024 0.4031 0.9262 0.228 Uiso 0.5 1 calc R U P J 2
H8EC H 0.6412 0.4364 0.9469 0.228 Uiso 0.5 1 calc R U P J 2
C7E C 0.5392(11) 0.4425(4) 0.9755(8) 0.190(3) Uani 0.5 1 d D U P J 2
H7EA H 0.5581 0.4621 1.0067 0.228 Uiso 0.5 1 d . U P R 2
H7EB H 0.5583 0.4236 1.0047 0.228 Uiso 0.5 1 d . U P S 2
H7EC H 0.4969 0.4429 0.9668 0.228 Uiso 0.5 1 d . U P T 2
C8A C 0.6329(8) 0.4189(3) 0.2352(11) 0.155(3) Uani 0.5 1 d D . P F 2
H8AA H 0.6483 0.4275 0.1971 0.185 Uiso 0.5 1 calc R U P F 2
H8AB H 0.6041 0.4010 0.2126 0.185 Uiso 0.5 1 calc R U P F 2
H8AC H 0.6671 0.4106 0.2796 0.185 Uiso 0.5 1 calc R U P F 2
C7A C 0.5804(8) 0.4726(3) 0.1987(9) 0.155(3) Uani 0.5 1 d D . P F 2
H7AA H 0.6161 0.4846 0.1977 0.185 Uiso 0.5 1 calc R U P F 2
H7AB H 0.5529 0.4879 0.2105 0.185 Uiso 0.5 1 calc R U P F 2
H7AC H 0.5589 0.4625 0.1486 0.185 Uiso 0.5 1 calc R U P F 2
C9A C 0.6426(9) 0.4672(4) 0.3224(10) 0.155(3) Uani 0.5 1 d D . P F 2
H9AA H 0.6697 0.4793 0.3029 0.185 Uiso 0.5 1 calc R U P F 2
H9AB H 0.6670 0.4535 0.3660 0.185 Uiso 0.5 1 calc R U P F 2
H9AC H 0.6183 0.4827 0.3392 0.185 Uiso 0.5 1 calc R U P F 2
C6A C 0.6011(7) 0.4459(4) 0.2605(11) 0.115(2) Uani 0.5 1 d D . P F 2
C83 C 0.6359(6) 0.2037(3) 0.6031(7) 0.1225(15) Uani 0.5 1 d D . P E 2
H83A H 0.6730 0.1906 0.6265 0.184 Uiso 0.5 1 calc R U P E 2
H83B H 0.6412 0.2251 0.6287 0.184 Uiso 0.5 1 calc R U P E 2
H83C H 0.6281 0.2070 0.5485 0.184 Uiso 0.5 1 calc R U P E 2
C73 C 0.5744(7) 0.1545(3) 0.5642(7) 0.1225(15) Uani 0.5 1 d D . P E 2
H73A H 0.5350 0.1447 0.5578 0.184 Uiso 0.5 1 calc R U P E 2
H73B H 0.6072 0.1390 0.5909 0.184 Uiso 0.5 1 calc R U P E 2
H73C H 0.5756 0.1597 0.5137 0.184 Uiso 0.5 1 calc R U P E 2
C93 C 0.5986(13) 0.1765(7) 0.6940(9) 0.1225(15) Uani 0.5 1 d D . P E 2
H93A H 0.5926 0.1953 0.7230 0.184 Uiso 0.5 1 calc R U P E 2
H93B H 0.6412 0.1693 0.7161 0.184 Uiso 0.5 1 calc R U P E 2
H93C H 0.5719 0.1584 0.6967 0.184 Uiso 0.5 1 calc R U P E 2
C63 C 0.5831(6) 0.1862(3) 0.6115(9) 0.098(3) Uani 0.5 1 d D . P E 2
C164 C 0.1779(8) 0.2365(6) 0.5206(10) 0.282(5) Uani 0.75 1 d D U P U 1
H16G H 0.1352 0.2382 0.5158 0.339 Uiso 0.75 1 calc R U P U 1
H16H H 0.1843 0.2154 0.4994 0.339 Uiso 0.75 1 calc R U P U 1
H16I H 0.1875 0.2545 0.4924 0.339 Uiso 0.75 1 calc R U P U 1
C154 C 0.2187(8) 0.2385(4) 0.6038(10) 0.270(4) Uani 0.75 1 d D U P U 1
H15C H 0.1970 0.2339 0.6388 0.324 Uiso 0.75 1 calc R U P U 1
H15D H 0.2554 0.2244 0.6167 0.324 Uiso 0.75 1 calc R U P U 1
C15D C 0.1683(9) 0.2779(12) 0.564(2) 0.259(5) Uani 0.25 1 d D U P U 2
H15E H 0.1581 0.3015 0.5549 0.311 Uiso 0.25 1 calc R U P U 2
H15F H 0.1443 0.2678 0.5921 0.311 Uiso 0.25 1 calc R U P U 2
C16D C 0.163(2) 0.2596(15) 0.493(2) 0.270(6) Uani 0.25 1 d D U P U 2
H16J H 0.1186 0.2512 0.4714 0.324 Uiso 0.25 1 d . U P V 2
H16K H 0.1905 0.2447 0.4999 0.324 Uiso 0.25 1 d . U P W 2
H16L H 0.1618 0.2773 0.4528 0.324 Uiso 0.25 1 d . U P X 2
O2B O 0.2533(8) 0.2908(4) 0.2854(10) 0.237(6) Uani 0.5 1 d D U P K 1
C156 C 0.2436(9) 0.4888(4) 0.3046(8) 0.1832(16) Uani 0.5 1 d D U P I 1
H15G H 0.2826 0.4867 0.2967 0.220 Uiso 0.5 1 calc R U P I 1
H15H H 0.2375 0.5121 0.3147 0.220 Uiso 0.5 1 calc R U P I 1
C25S C 0.7838(6) 0.2168(3) 0.8207(8) 0.242(3) Uani 1 1 d D U . . .
H25C H 0.7729 0.2044 0.7721 0.290 Uiso 0.5 1 calc R U P Y 2
H25D H 0.8276 0.2132 0.8514 0.290 Uiso 0.5 1 calc R U P Y 2
H25A H 0.7846 0.2052 0.7746 0.290 Uiso 0.5 1 calc R U P Z 1
H25B H 0.7520 0.2067 0.8363 0.290 Uiso 0.5 1 calc R U P Z 1
C16B C 0.1484(12) 0.2645(8) 0.2882(17) 0.281(11) Uani 0.5 1 d D U P K 1
H16M H 0.1636 0.2503 0.3225 0.421 Uiso 0.5 1 d . U P A 1
H16N H 0.1172 0.2564 0.2388 0.421 Uiso 0.5 1 d . U P B 1
H16O H 0.1230 0.2819 0.3037 0.421 Uiso 0.5 1 d . U P C 1
C26S C 0.7466(11) 0.2062(7) 0.8630(14) 0.224(5) Uiso 0.5 1 d D U P D 2
C15B C 0.1891(11) 0.2856(8) 0.2640(17) 0.292(11) Uani 0.5 1 d D U P K 1
H15I H 0.1755 0.2811 0.2083 0.350 Uiso 0.5 1 calc R U P K 1
H15J H 0.1739 0.3080 0.2676 0.350 Uiso 0.5 1 calc R U P K 1
O2F O 0.2620(6) 0.4780(3) 0.3519(6) 0.1832(16) Uani 0.5 1 d D U P I 2
C15F C 0.2026(7) 0.4839(4) 0.2995(9) 0.1832(16) Uani 0.5 1 d D U P I 2
H15K H 0.1967 0.5075 0.2866 0.220 Uiso 0.5 1 calc R U P I 2
H15L H 0.1722 0.4770 0.3214 0.220 Uiso 0.5 1 calc R U P I 2
C16F C 0.1950(10) 0.4634(4) 0.2268(10) 0.1832(16) Uani 0.5 1 d D U P I 2
H16P H 0.1517 0.4584 0.1992 0.275 Uiso 0.5 1 calc R U P I 2
H16Q H 0.2180 0.4428 0.2418 0.275 Uiso 0.5 1 calc R U P I 2
H16R H 0.2106 0.4760 0.1933 0.275 Uiso 0.5 1 calc R U P I 2
S1 S 0.72170(19) 0.39523(12) 0.5355(3) 0.2492(14) Uiso 1 1 d D . . . .
O3T1 O 0.7222(5) 0.4232(3) 0.5758(7) 0.170(2) Uiso 0.5 1 d D . P E 1
O1T1 O 0.6589(4) 0.3850(3) 0.4986(6) 0.170(2) Uiso 0.5 1 d D . P E 1
O2T1 O 0.7567(5) 0.3674(3) 0.5667(7) 0.170(2) Uiso 0.5 1 d D . P E 1
O1T2 O 0.6854(7) 0.4269(3) 0.5186(10) 0.222(3) Uiso 0.5 1 d D . P E 2
O3T2 O 0.7372(7) 0.3828(4) 0.6120(7) 0.222(3) Uiso 0.5 1 d D . P E 2
O2T2 O 0.7111(7) 0.3735(3) 0.4739(8) 0.222(3) Uiso 0.5 1 d D . P E 2
C124 C 0.8017(6) 0.3115(2) 0.9873(10) 0.1754(10) Uani 0.5 1 d DG U P Q 1
H124 H 0.8056 0.2886 0.9978 0.211 Uiso 0.5 1 calc R U P Q 1
C114 C 0.8533(4) 0.3314(3) 1.0111(8) 0.1754(10) Uani 0.5 1 d DG U P Q 1
H114 H 0.8924 0.3221 1.0379 0.211 Uiso 0.5 1 calc R U P Q 1
C104 C 0.8477(4) 0.3648(2) 0.9957(8) 0.1754(10) Uani 0.5 1 d DG U P Q 1
H104 H 0.8829 0.3784 1.0120 0.211 Uiso 0.5 1 calc R U P Q 1
C94 C 0.7905(5) 0.3784(2) 0.9566(8) 0.1754(10) Uani 0.5 1 d DG U P Q 1
H94 H 0.7867 0.4013 0.9461 0.211 Uiso 0.5 1 calc R U P Q 1
C84 C 0.7390(4) 0.3585(3) 0.9328(9) 0.1754(10) Uani 0.5 1 d DG U P Q 1
H84 H 0.6999 0.3678 0.9060 0.211 Uiso 0.5 1 calc R U P Q 1
C74 C 0.7446(5) 0.3251(3) 0.9482(11) 0.1754(10) Uani 0.5 1 d DG U P Q 1
C26G C 0.8474(12) 0.2149(10) 0.8872(19) 0.330 Uiso 0.5 1 d D U P D 1
C7T1 C 0.8997(8) 0.4129(4) 0.3743(11) 0.2492(14) Uiso 0.5 1 d D U P E 1
H7TA H 0.8764 0.4182 0.3204 0.374 Uiso 0.5 1 calc R U P E 1
H7TB H 0.9200 0.3917 0.3775 0.374 Uiso 0.5 1 calc R U P E 1
H7TC H 0.9304 0.4300 0.3969 0.374 Uiso 0.5 1 calc R U P E 1
C3T1 C 0.8653(6) 0.4290(3) 0.4834(9) 0.2492(14) Uiso 0.5 1 d DG U P E 1
H3T1 H 0.8992 0.4434 0.5040 0.299 Uiso 0.5 1 calc R U P E 1
C2T1 C 0.8236(7) 0.4259(3) 0.5195(7) 0.2492(14) Uiso 0.5 1 d DG U P E 1
H2T1 H 0.8291 0.4381 0.5647 0.299 Uiso 0.5 1 calc R U P E 1
C1T1 C 0.7740(6) 0.4049(4) 0.4894(8) 0.2492(14) Uiso 0.5 1 d DG U P E 1
C6T1 C 0.7660(6) 0.3871(4) 0.4233(9) 0.2492(14) Uiso 0.5 1 d DG U P E 1
H6T1 H 0.7321 0.3727 0.4028 0.299 Uiso 0.5 1 calc R U P E 1
C5T1 C 0.8077(7) 0.3902(3) 0.3872(7) 0.2492(14) Uiso 0.5 1 d DG U P E 1
H5T1 H 0.8022 0.3780 0.3420 0.299 Uiso 0.5 1 calc R U P E 1
C4T1 C 0.8573(6) 0.4112(3) 0.4173(8) 0.2492(14) Uiso 0.5 1 d DG U P E 1
C7T2 C 0.9553(6) 0.4734(4) 0.6031(10) 0.2492(14) Uiso 0.5 1 d DG U P E 2
H7TD H 0.9903 0.4613 0.6384 0.299 Uiso 0.5 1 d G U P E 2
H7TE H 0.9512 0.4943 0.6265 0.299 Uiso 0.5 1 d G U P E 2
H7TF H 0.9615 0.4776 0.5551 0.299 Uiso 0.5 1 d G U P E 2
C4T2 C 0.8984(5) 0.4535(3) 0.5867(7) 0.2492(14) Uiso 0.5 1 d G U P E 2
C3T2 C 0.8461(6) 0.4602(3) 0.5231(8) 0.2492(14) Uiso 0.5 1 d DG U P E 2
H3T2 H 0.8468 0.4774 0.4890 0.299 Uiso 0.5 1 calc R U P E 2
C2T2 C 0.7931(5) 0.4424(4) 0.5087(7) 0.2492(14) Uiso 0.5 1 d DG U P E 2
H2T2 H 0.7577 0.4474 0.4651 0.299 Uiso 0.5 1 calc R U P E 2
C1T2 C 0.7915(5) 0.4173(3) 0.5579(8) 0.2492(14) Uiso 0.5 1 d DG U P E 2
C6T2 C 0.8434(6) 0.4103(3) 0.6215(9) 0.2492(14) Uiso 0.5 1 d DG U P E 2
H6T2 H 0.8426 0.3932 0.6555 0.299 Uiso 0.5 1 calc R U P E 2
C5T2 C 0.8962(5) 0.4283(3) 0.6355(7) 0.2492(14) Uiso 0.5 1 d DG U P E 2
H5T2 H 0.9315 0.4233 0.6793 0.299 Uiso 0.5 1 calc R U P E 2
C11S C 0.14186(19) 0.37298(15) 0.3642(4) 0.1925(19) Uani 1 1 d G U . . .
C12S C 0.1589(2) 0.34569(13) 0.4119(4) 0.1734(19) Uani 1 1 d G U . . .
H12S H 0.1289 0.3305 0.4135 0.208 Uiso 1 1 calc R U . . .
C13S C 0.2200(2) 0.34064(10) 0.4571(3) 0.1515(17) Uani 1 1 d G U . . .
H13S H 0.2317 0.3220 0.4897 0.182 Uiso 1 1 calc R U . . .
C8S C 0.26392(19) 0.36288(12) 0.4547(3) 0.1362(16) Uani 1 1 d G U . . .
C9S C 0.2468(2) 0.39017(11) 0.4070(3) 0.1458(17) Uani 1 1 d G U . . .
H9S H 0.2769 0.4054 0.4053 0.175 Uiso 1 1 calc R U . . .
C10S C 0.1858(2) 0.39522(12) 0.3617(3) 0.1692(19) Uani 1 1 d G U . . .
H10S H 0.1741 0.4139 0.3291 0.203 Uiso 1 1 calc R U . . .
N2S N 0.0800(4) 0.3783(2) 0.3159(6) 0.241(2) Uani 1 1 d D U . . .
C18S C 0.0370(5) 0.3561(3) 0.3186(8) 0.258(3) Uani 1 1 d D U . . .
H18A H 0.0291 0.3603 0.3660 0.309 Uiso 1 1 calc R U . . .
H18B H 0.0550 0.3339 0.3233 0.309 Uiso 1 1 calc R U . . .
C14S C 0.0620(6) 0.4049(3) 0.2609(8) 0.264(3) Uani 1 1 d D U . . .
H14K H 0.0499 0.4238 0.2853 0.317 Uiso 1 1 calc R U . . .
H14L H 0.0983 0.4117 0.2500 0.317 Uiso 1 1 calc R U . . .
C17S C -0.0189(6) 0.3557(4) 0.2574(9) 0.276(3) Uani 1 1 d D U . . .
H17S H -0.0052 0.3396 0.2270 0.331 Uiso 1 1 calc R U . . .
C16S C -0.0378(6) 0.3798(4) 0.1972(8) 0.281(3) Uani 1 1 d D U . . .
H16S H -0.0664 0.3953 0.2071 0.337 Uiso 1 1 calc R U . . .
H16T H -0.0602 0.3686 0.1480 0.337 Uiso 1 1 calc R U . . .
C15S C 0.0142(6) 0.3986(4) 0.1902(8) 0.281(3) Uani 1 1 d D U . . .
H15S H 0.0336 0.3806 0.1712 0.338 Uiso 1 1 calc R U . . .
C19S C 0.0002(7) 0.4217(4) 0.1242(9) 0.308(5) Uani 1 1 d D U . . .
H19A H 0.0005 0.4443 0.1423 0.462 Uiso 1 1 calc R U . . .
H19B H -0.0402 0.4167 0.0858 0.462 Uiso 1 1 calc R U . . .
H19C H 0.0310 0.4194 0.1011 0.462 Uiso 1 1 calc R U . . .
C19t C -0.0660(6) 0.3334(4) 0.2661(9) 0.302(5) Uani 1 1 d D U . . .
H20A H -0.0622 0.3117 0.2459 0.453 Uiso 1 1 calc R U . . .
H20B H -0.1067 0.3423 0.2375 0.453 Uiso 1 1 calc R U . . .
H20C H -0.0599 0.3316 0.3205 0.453 Uiso 1 1 calc R U . . .

loop_
_atom_site_aniso_label
_atom_site_aniso_U_11
_atom_site_aniso_U_22
_atom_site_aniso_U_33
_atom_site_aniso_U_23
_atom_site_aniso_U_13
_atom_site_aniso_U_12
O12 0.115(2) 0.0641(14) 0.0552(14) -0.0031(11) 0.0286(15) -0.0021(14)
O16 0.129(3) 0.0530(14) 0.0801(17) 0.0068(12) 0.0428(18) 0.0055(14)
O13 0.111(2) 0.0780(17) 0.0704(16) 0.0025(13) 0.0393(16) 0.0030(16)
O11 0.135(3) 0.0693(16) 0.0749(17) 0.0102(13) 0.0446(18) 0.0046(16)
O14 0.133(3) 0.0877(19) 0.0840(19) 0.0178(15) 0.054(2) 0.0090(18)
O15 0.141(3) 0.0808(19) 0.085(2) 0.0066(15) 0.056(2) 0.0055(18)
O32 0.124(3) 0.0684(18) 0.119(3) -0.0019(16) 0.040(2) 0.0050(16)
N14 0.143(4) 0.068(2) 0.084(2) 0.0001(17) 0.049(3) -0.009(2)
N12 0.121(3) 0.0578(19) 0.107(3) 0.0038(18) 0.042(2) 0.000(2)
C52 0.134(4) 0.0490(18) 0.061(2) 0.0004(15) 0.047(2) 0.002(2)
O34 0.179(4) 0.091(2) 0.133(3) 0.029(2) 0.046(3) -0.024(2)
C01 0.147(4) 0.057(2) 0.063(2) 0.0097(16) 0.049(2) 0.007(2)
C02 0.125(3) 0.0523(18) 0.0528(19) -0.0015(14) 0.043(2) 0.0020(19)
N16 0.126(3) 0.074(2) 0.102(3) 0.002(2) 0.040(3) -0.007(2)
C12 0.120(3) 0.0512(18) 0.058(2) 0.0001(14) 0.042(2) -0.0015(19)
N1S 0.153(4) 0.073(2) 0.090(3) 0.0054(18) 0.057(3) 0.004(2)
C06 0.148(4) 0.0455(18) 0.068(2) -0.0003(15) 0.051(3) 0.000(2)
C32 0.117(4) 0.055(2) 0.074(2) -0.0020(17) 0.041(2) 0.005(2)
C22 0.120(3) 0.0522(19) 0.066(2) 0.0055(16) 0.043(2) 0.001(2)
C42 0.133(4) 0.053(2) 0.072(2) 0.0010(17) 0.052(3) -0.003(2)
C54 0.128(4) 0.073(2) 0.060(2) 0.0056(17) 0.051(3) -0.001(2)
C11 0.152(4) 0.0537(19) 0.062(2) 0.0068(16) 0.046(2) 0.001(2)
C04 0.126(4) 0.074(2) 0.066(2) 0.0151(19) 0.051(3) 0.006(2)
C53 0.128(3) 0.0542(19) 0.060(2) -0.0010(15) 0.047(2) -0.008(2)
C3S 0.167(5) 0.054(2) 0.076(3) -0.0038(18) 0.069(3) -0.006(2)
C03 0.112(3) 0.059(2) 0.063(2) -0.0010(16) 0.040(2) -0.003(2)
CM23 0.121(3) 0.0548(19) 0.060(2) 0.0009(15) 0.043(2) -0.0028(19)
C51 0.164(4) 0.054(2) 0.067(2) 0.0055(17) 0.055(3) 0.004(2)
C16 0.143(4) 0.0449(18) 0.067(2) -0.0007(15) 0.045(3) -0.002(2)
C4S 0.165(5) 0.065(2) 0.071(3) -0.007(2) 0.053(3) -0.012(3)
C44 0.130(4) 0.065(2) 0.067(2) -0.0022(18) 0.051(3) -0.003(2)
C56 0.145(4) 0.0455(18) 0.071(2) 0.0005(16) 0.051(3) -0.001(2)
C13 0.129(3) 0.061(2) 0.066(2) 0.0001(17) 0.050(2) -0.008(2)
C14 0.148(4) 0.066(2) 0.069(2) 0.0108(19) 0.061(3) 0.007(2)
CM12 0.140(4) 0.0536(19) 0.063(2) 0.0043(15) 0.042(2) 0.000(2)
C34 0.120(4) 0.067(2) 0.065(2) 0.0066(18) 0.041(2) 0.000(2)
CM61 0.164(4) 0.053(2) 0.079(3) 0.0056(17) 0.064(3) 0.007(2)
C26 0.150(4) 0.050(2) 0.082(3) -0.0016(18) 0.059(3) -0.006(2)
C05 0.151(4) 0.067(2) 0.082(3) 0.005(2) 0.071(3) 0.014(3)
C36 0.134(4) 0.053(2) 0.079(3) 0.0004(18) 0.038(3) -0.006(2)
C132 0.120(4) 0.069(2) 0.080(3) -0.0012(19) 0.040(3) 0.002(2)
C21 0.172(5) 0.054(2) 0.076(2) 0.0031(17) 0.068(3) 0.000(2)
CM34 0.128(4) 0.083(3) 0.072(2) -0.001(2) 0.052(3) -0.007(2)
C5S 0.163(5) 0.062(2) 0.081(3) -0.002(2) 0.067(3) -0.013(3)
C43 0.138(4) 0.056(2) 0.070(2) 0.0052(16) 0.055(2) 0.005(2)
C33 0.147(4) 0.055(2) 0.068(2) 0.0086(16) 0.048(2) 0.006(2)
C46 0.144(4) 0.053(2) 0.066(2) 0.0025(16) 0.044(3) -0.004(2)
C15 0.166(4) 0.061(2) 0.074(3) 0.0027(19) 0.064(3) 0.014(2)
C23 0.146(4) 0.062(2) 0.064(2) 0.0059(17) 0.050(2) -0.005(2)
C41 0.162(4) 0.054(2) 0.079(3) 0.0024(18) 0.062(3) -0.005(2)
C55 0.173(5) 0.067(2) 0.078(3) 0.007(2) 0.070(3) 0.019(3)
C31 0.161(4) 0.058(2) 0.083(3) 0.0035(19) 0.066(3) 0.000(2)
C6S 0.162(5) 0.069(2) 0.074(3) -0.002(2) 0.055(3) -0.004(3)
C24 0.152(5) 0.062(2) 0.067(2) 0.0009(18) 0.057(3) -0.006(2)
N24 0.143(4) 0.101(3) 0.111(3) 0.012(3) 0.024(3) -0.030(3)
CM45 0.179(5) 0.068(2) 0.088(3) 0.014(2) 0.084(3) 0.020(3)
C136 0.140(4) 0.060(2) 0.108(3) 0.001(2) 0.053(3) 0.004(2)
C64 0.135(4) 0.087(3) 0.091(3) 0.003(3) 0.039(3) -0.016(3)
CM56 0.170(5) 0.065(2) 0.082(3) 0.0137(19) 0.067(3) 0.016(3)
O36 0.183(5) 0.195(5) 0.101(3) -0.016(3) 0.035(3) -0.031(4)
C25 0.190(5) 0.063(2) 0.080(3) -0.005(2) 0.063(3) 0.007(3)
C1S 0.189(6) 0.088(3) 0.091(3) 0.015(3) 0.086(4) 0.015(4)
C7S 0.185(6) 0.072(3) 0.102(4) -0.005(2) 0.084(4) -0.016(3)
C2S 0.172(5) 0.077(3) 0.091(3) 0.012(2) 0.081(4) 0.015(3)
C66 0.135(6) 0.125(5) 0.102(5) 0.015(4) 0.029(4) -0.018(4)
N22 0.106(3) 0.099(3) 0.145(4) -0.015(3) 0.017(3) -0.008(2)
C62 0.113(4) 0.082(3) 0.105(3) -0.002(3) 0.040(3) -0.003(3)
C45 0.215(6) 0.072(3) 0.073(3) 0.005(2) 0.072(4) 0.018(3)
C6C 0.159(6) 0.064(5) 0.083(3) 0.021(4) 0.060(4) 0.019(4)
C9C 0.168(4) 0.103(3) 0.103(3) 0.024(2) 0.056(3) 0.031(3)
C35 0.211(6) 0.073(3) 0.076(3) -0.011(2) 0.063(4) 0.008(3)
C61 0.200(6) 0.062(3) 0.123(4) -0.007(3) 0.105(4) -0.011(3)
C20S 0.181(4) 0.105(3) 0.119(3) 0.016(3) 0.069(3) 0.006(3)
C142 0.121(5) 0.108(4) 0.135(5) -0.018(4) 0.034(4) 0.000(4)
C025 0.105(4) 0.135(4) 0.090(3) 0.010(3) 0.037(3) -0.005(3)
C134 0.161(6) 0.108(4) 0.112(4) 0.023(3) 0.082(4) 0.011(4)
C101 0.142(5) 0.104(4) 0.109(4) 0.021(3) 0.040(4) 0.014(3)
C02A 0.151(5) 0.127(5) 0.141(5) 0.023(4) 0.083(4) 0.021(4)
C21S 0.187(4) 0.122(3) 0.132(3) 0.007(3) 0.063(3) 0.020(3)
O26 0.191(3) 0.112(2) 0.189(3) 0.032(2) 0.003(2) -0.005(2)
C65 0.255(9) 0.081(4) 0.091(4) -0.012(3) 0.047(5) -0.003(5)
O22 0.101(5) 0.119(5) 0.100(5) 0.027(4) -0.027(4) 0.004(4)
O24 0.207(6) 0.358(12) 0.216(7) 0.077(8) 0.082(5) -0.071(7)
C146 0.171(7) 0.114(5) 0.183(8) -0.003(5) 0.058(6) 0.029(5)
C22S 0.200(4) 0.148(3) 0.155(4) 0.006(3) 0.061(3) 0.028(3)
C7C 0.168(4) 0.103(3) 0.103(3) 0.024(2) 0.056(3) 0.031(3)
C91 0.205(7) 0.120(5) 0.183(7) -0.017(5) 0.124(6) -0.027(4)
C144 0.159(8) 0.257(12) 0.186(9) 0.065(9) 0.074(8) -0.003(7)
C95 0.307(9) 0.152(5) 0.093(4) -0.043(4) 0.054(5) -0.051(6)
C85 0.307(9) 0.152(5) 0.093(4) -0.043(4) 0.054(5) -0.051(6)
C8C 0.168(4) 0.103(3) 0.103(3) 0.024(2) 0.056(3) 0.031(3)
C71 0.205(7) 0.120(5) 0.183(7) -0.017(5) 0.124(6) -0.027(4)
C166 0.191(3) 0.112(2) 0.189(3) 0.032(2) 0.003(2) -0.005(2)
C81 0.205(7) 0.120(5) 0.183(7) -0.017(5) 0.124(6) -0.027(4)
C122 0.118(5) 0.169(7) 0.130(5) 0.009(5) 0.013(5) 0.003(5)
C72 0.115(5) 0.162(7) 0.125(5) 0.006(5) 0.015(5) 0.006(5)
C82 0.118(5) 0.165(7) 0.126(5) 0.009(5) 0.015(5) 0.010(5)
C92 0.121(5) 0.172(7) 0.131(5) 0.011(5) 0.013(5) 0.013(5)
C102 0.121(5) 0.177(7) 0.134(5) 0.010(5) 0.013(5) 0.013(5)
C112 0.120(5) 0.175(7) 0.134(5) 0.009(5) 0.012(5) 0.005(5)
C75 0.307(9) 0.152(5) 0.093(4) -0.043(4) 0.054(5) -0.051(6)
C116 0.146(6) 0.146(6) 0.153(6) 0.043(6) -0.020(6) -0.043(6)
C106 0.148(6) 0.146(6) 0.155(6) 0.042(6) -0.018(6) -0.044(6)
C96 0.148(6) 0.146(6) 0.156(6) 0.047(6) -0.016(6) -0.044(6)
C86 0.145(6) 0.141(6) 0.153(6) 0.051(6) -0.017(6) -0.046(6)
C76 0.139(6) 0.138(6) 0.148(6) 0.052(6) -0.017(6) -0.049(6)
C126 0.143(6) 0.142(6) 0.149(6) 0.047(6) -0.020(6) -0.046(6)
C23S 0.221(4) 0.178(4) 0.188(4) 0.009(4) 0.051(4) 0.030(4)
C24S 0.236(5) 0.200(4) 0.212(5) 0.014(4) 0.043(4) 0.029(4)
C152 0.173(12) 0.254(18) 0.176(14) 0.022(11) 0.005(11) 0.009(12)
C162 0.174(12) 0.257(18) 0.178(14) 0.023(12) 0.004(11) 0.015(12)
N26 0.153(5) 0.137(4) 0.152(5) 0.033(4) 0.026(4) -0.035(4)
C12F 0.215(12) 0.215(11) 0.179(9) -0.009(8) 0.009(8) -0.039(9)
C11F 0.215(12) 0.217(11) 0.182(9) -0.010(8) 0.009(8) -0.038(9)
C10F 0.214(12) 0.218(11) 0.183(9) -0.010(8) 0.012(8) -0.039(9)
C9F 0.215(12) 0.217(11) 0.183(9) -0.010(8) 0.013(8) -0.039(9)
C8F 0.215(12) 0.215(11) 0.181(9) -0.008(8) 0.013(8) -0.040(9)
C7F 0.213(12) 0.213(11) 0.178(9) -0.008(8) 0.011(8) -0.040(9)
C12D 0.1782(15) 0.1397(15) 0.1704(15) 0.0163(15) 0.0201(14) -0.0465(14)
C11D 0.1782(15) 0.1397(15) 0.1704(15) 0.0163(15) 0.0201(14) -0.0465(14)
C10D 0.1782(15) 0.1397(15) 0.1704(15) 0.0163(15) 0.0201(14) -0.0465(14)
C9D 0.1782(15) 0.1397(15) 0.1704(15) 0.0163(15) 0.0201(14) -0.0465(14)
C8D 0.1782(15) 0.1397(15) 0.1704(15) 0.0163(15) 0.0201(14) -0.0465(14)
C7D 0.1782(15) 0.1397(15) 0.1704(15) 0.0163(15) 0.0201(14) -0.0465(14)
C7B 0.142(7) 0.197(10) 0.165(7) -0.016(7) 0.022(6) 0.021(7)
C8B 0.143(7) 0.199(10) 0.166(7) -0.014(7) 0.022(6) 0.023(7)
C9B 0.145(7) 0.202(10) 0.169(7) -0.012(7) 0.022(6) 0.024(7)
C10B 0.146(7) 0.206(10) 0.171(7) -0.011(7) 0.024(6) 0.025(7)
C11B 0.147(7) 0.208(10) 0.172(7) -0.011(7) 0.022(6) 0.022(7)
C12B 0.147(7) 0.204(10) 0.169(7) -0.013(7) 0.021(6) 0.019(7)
C9E 0.307(9) 0.152(5) 0.093(4) -0.043(4) 0.054(5) -0.051(6)
C6E 0.255(9) 0.081(4) 0.091(4) -0.012(3) 0.047(5) -0.003(5)
C8E 0.307(9) 0.152(5) 0.093(4) -0.043(4) 0.054(5) -0.051(6)
C7E 0.307(9) 0.152(5) 0.093(4) -0.043(4) 0.054(5) -0.051(6)
C8A 0.205(7) 0.120(5) 0.183(7) -0.017(5) 0.124(6) -0.027(4)
C7A 0.205(7) 0.120(5) 0.183(7) -0.017(5) 0.124(6) -0.027(4)
C9A 0.205(7) 0.120(5) 0.183(7) -0.017(5) 0.124(6) -0.027(4)
C6A 0.200(6) 0.062(3) 0.123(4) -0.007(3) 0.105(4) -0.011(3)
C83 0.168(4) 0.103(3) 0.103(3) 0.024(2) 0.056(3) 0.031(3)
C73 0.168(4) 0.103(3) 0.103(3) 0.024(2) 0.056(3) 0.031(3)
C93 0.168(4) 0.103(3) 0.103(3) 0.024(2) 0.056(3) 0.031(3)
C63 0.159(6) 0.064(5) 0.083(3) 0.021(4) 0.060(4) 0.019(4)
C164 0.218(8) 0.381(13) 0.232(9) 0.069(10) 0.066(7) -0.071(9)
C154 0.215(7) 0.367(12) 0.223(7) 0.073(8) 0.077(6) -0.068(7)
C15D 0.206(7) 0.359(12) 0.216(8) 0.078(8) 0.082(7) -0.073(8)
C16D 0.212(8) 0.368(13) 0.224(9) 0.079(10) 0.074(8) -0.072(9)
O2B 0.247(15) 0.197(13) 0.240(16) -0.038(11) 0.058(12) -0.015(12)
C156 0.191(3) 0.112(2) 0.189(3) 0.032(2) 0.003(2) -0.005(2)
C25S 0.241(5) 0.215(5) 0.230(5) 0.017(5) 0.041(4) 0.026(5)
C16B 0.241(19) 0.37(3) 0.26(2) -0.105(19) 0.126(15) -0.083(18)
C15B 0.25(2) 0.38(3) 0.27(2) -0.097(19) 0.113(16) -0.080(18)
O2F 0.191(3) 0.112(2) 0.189(3) 0.032(2) 0.003(2) -0.005(2)
C15F 0.191(3) 0.112(2) 0.189(3) 0.032(2) 0.003(2) -0.005(2)
C16F 0.191(3) 0.112(2) 0.189(3) 0.032(2) 0.003(2) -0.005(2)
C124 0.1782(15) 0.1397(15) 0.1704(15) 0.0163(15) 0.0201(14) -0.0465(14)
C114 0.1782(15) 0.1397(15) 0.1704(15) 0.0163(15) 0.0201(14) -0.0465(14)
C104 0.1782(15) 0.1397(15) 0.1704(15) 0.0163(15) 0.0201(14) -0.0465(14)
C94 0.1782(15) 0.1397(15) 0.1704(15) 0.0163(15) 0.0201(14) -0.0465(14)
C84 0.1782(15) 0.1397(15) 0.1704(15) 0.0163(15) 0.0201(14) -0.0465(14)
C74 0.1782(15) 0.1397(15) 0.1704(15) 0.0163(15) 0.0201(14) -0.0465(14)
C11S 0.183(3) 0.169(3) 0.201(4) 0.044(3) 0.044(3) -0.044(3)
C12S 0.174(4) 0.151(3) 0.184(4) 0.036(3) 0.054(3) -0.041(3)
C13S 0.167(3) 0.132(3) 0.159(4) 0.027(3) 0.064(3) -0.034(3)
C8S 0.159(3) 0.118(3) 0.141(3) 0.020(3) 0.067(3) -0.029(3)
C9S 0.164(3) 0.126(3) 0.152(4) 0.025(3) 0.063(3) -0.033(3)
C10S 0.173(4) 0.147(3) 0.178(4) 0.037(3) 0.054(3) -0.037(3)
N2S 0.208(4) 0.218(4) 0.249(4) 0.060(3) 0.029(3) -0.057(3)
C18S 0.219(5) 0.234(5) 0.265(5) 0.059(4) 0.025(4) -0.063(4)
C14S 0.224(5) 0.238(5) 0.268(5) 0.064(4) 0.018(4) -0.056(4)
C17S 0.235(5) 0.250(5) 0.278(5) 0.059(4) 0.021(4) -0.063(4)
C16S 0.239(5) 0.254(5) 0.281(6) 0.062(5) 0.017(5) -0.059(5)
C15S 0.240(5) 0.255(5) 0.281(5) 0.066(4) 0.017(5) -0.056(4)
C19S 0.266(8) 0.280(8) 0.296(9) 0.092(7) 0.007(8) -0.051(7)
C19t 0.252(8) 0.272(8) 0.307(9) 0.049(8) 0.015(8) -0.079(7)

loop_
_atom_type_symbol
_atom_type_description
_atom_type_scat_dispersion_real
_atom_type_scat_dispersion_imag
_atom_type_scat_source
C C 0.0181 0.0091 'International Tables Vol C Tables 4.2.6.8 and 6.1.1.4'
H H 0.0000 0.0000 'International Tables Vol C Tables 4.2.6.8 and 6.1.1.4'
N N 0.0311 0.0180 'International Tables Vol C Tables 4.2.6.8 and 6.1.1.4'
O O 0.0492 0.0322 'International Tables Vol C Tables 4.2.6.8 and 6.1.1.4'
S S 0.3331 0.5567 'International Tables Vol C Tables 4.2.6.8 and 6.1.1.4'

loop_
_geom_angle_atom_site_label_1
_geom_angle_atom_site_label_2
_geom_angle_atom_site_label_3
_geom_angle
_geom_angle_site_symmetry_1
_geom_angle_site_symmetry_3
_geom_angle_publ_flag
C02 O12 C132 112.0(3) . . ?
C06 O16 C136 113.7(3) . . ?
C03 O13 C025 112.7(4) . . ?
C01 O11 C101 113.8(4) . . ?
C04 O14 C134 113.9(4) . . ?
C05 O15 C02A 114.5(4) . . ?
C34 N14 H14 118.3 . . ?
C64 N14 H14 118.3 . . ?
C64 N14 C34 123.4(4) . . ?
C32 N12 H12 116.1 . . ?
C62 N12 H12 116.1 . . ?
C62 N12 C32 127.8(4) . . ?
C02 C52 CM12 119.6(4) . . ?
C42 C52 C02 119.0(4) . . ?
C42 C52 CM12 121.3(4) . . ?
O11 C01 C11 119.9(4) . . ?
O11 C01 C51 119.3(4) . . ?
C11 C01 C51 120.7(4) . . ?
O12 C02 C52 120.0(3) . . ?
O12 C02 C12 120.1(3) . . ?
C12 C02 C52 119.9(4) . . ?
C36 N16 H16 118.1 . . ?
C66 N16 H16 118.1 . . ?
C66 N16 C36 123.8(5) . . ?
C02 C12 CM23 118.4(4) . . ?
C22 C12 C02 120.0(4) . . ?
C22 C12 CM23 121.5(3) . . ?
C5S N1S C20S 122.2(5) . . ?
C1S N1S C5S 118.8(5) . . ?
C1S N1S C20S 119.0(5) . . ?
O16 C06 C16 120.9(4) . . ?
O16 C06 C56 118.5(4) . . ?
C16 C06 C56 120.4(5) . . ?
N12 C32 C22 122.5(4) . . ?
C42 C32 N12 118.9(4) . . ?
C42 C32 C22 118.4(4) . . ?
C12 C22 C32 120.8(4) . . ?
C12 C22 H22 119.6 . . ?
C32 C22 H22 119.6 . . ?
C52 C42 C32 121.9(4) . . ?
C52 C42 H42 119.0 . . ?
C32 C42 H42 119.0 . . ?
C04 C54 CM34 120.6(5) . . ?
C44 C54 C04 117.7(4) . . ?
C44 C54 CM34 121.7(4) . . ?
C01 C11 CM12 120.6(4) . . ?
C21 C11 C01 118.5(4) . . ?
C21 C11 CM12 120.9(4) . . ?
O14 C04 C54 118.7(4) . . ?
O14 C04 C14 120.3(4) . . ?
C14 C04 C54 121.1(5) . . ?
C03 C53 CM23 121.6(4) . . ?
C43 C53 C03 118.0(3) . . ?
C43 C53 CM23 120.4(3) . . ?
C4S C3S C6S 121.7(4) . . ?
C4S C3S C2S 114.1(6) . . ?
C2S C3S C6S 124.1(5) . . ?
O13 C03 C53 118.3(3) . . ?
C13 C03 O13 119.9(3) . . ?
C13 C03 C53 121.8(4) . . ?
C12 CM23 HM2A 108.4 . . ?
C12 CM23 HM2B 108.4 . . ?
C53 CM23 C12 115.6(3) . . ?
C53 CM23 HM2A 108.4 . . ?
C53 CM23 HM2B 108.4 . . ?
HM2A CM23 HM2B 107.5 . . ?
C01 C51 CM61 119.6(4) . . ?
C41 C51 C01 118.6(4) . . ?
C41 C51 CM61 121.7(4) . . ?
C06 C16 CM61 121.0(5) . . ?
C26 C16 C06 118.4(4) . . ?
C26 C16 CM61 120.5(4) . . ?
C3S C4S H4S 119.1 . . ?
C5S C4S C3S 121.9(5) . . ?
C5S C4S H4S 119.1 . . ?
C54 C44 H44 118.9 . . ?
C54 C44 C34 122.2(4) . . ?
C34 C44 H44 118.9 . . ?
C06 C56 CM56 117.5(5) . . ?
C46 C56 C06 119.1(4) . . ?
C46 C56 CM56 123.3(4) . . ?
C03 C13 CM34 121.5(4) . . ?
C23 C13 C03 117.8(4) . . ?
C23 C13 CM34 120.7(4) . . ?
C04 C14 CM45 121.6(5) . . ?
C24 C14 C04 119.1(4) . . ?
C24 C14 CM45 119.2(4) . . ?
C52 CM12 C11 112.1(3) . . ?
C52 CM12 HM1A 109.2 . . ?
C52 CM12 HM1B 109.2 . . ?
C11 CM12 HM1A 109.2 . . ?
C11 CM12 HM1B 109.2 . . ?
HM1A CM12 HM1B 107.9 . . ?
C44 C34 N14 120.2(4) . . ?
C24 C34 N14 120.9(4) . . ?
C24 C34 C44 118.8(5) . . ?
C51 CM61 C16 112.1(4) . . ?
C51 CM61 HM6A 109.2 . . ?
C51 CM61 HM6B 109.2 . . ?
C16 CM61 HM6A 109.2 . . ?
C16 CM61 HM6B 109.2 . . ?
HM6A CM61 HM6B 107.9 . . ?
C16 C26 H26 118.8 . . ?
C16 C26 C36 122.5(4) . . ?
C36 C26 H26 118.8 . . ?
O15 C05 C15 120.6(4) . . ?
O15 C05 C55 118.1(4) . . ?
C15 C05 C55 121.3(5) . . ?
C26 C36 N16 119.8(5) . . ?
C26 C36 C46 118.1(5) . . ?
C46 C36 N16 122.0(4) . . ?
O12 C132 H13A 109.5 . . ?
O12 C132 H13B 109.5 . . ?
O12 C132 C142 110.6(4) . . ?
H13A C132 H13B 108.1 . . ?
C142 C132 H13A 109.5 . . ?
C142 C132 H13B 109.5 . . ?
C11 C21 H21 118.5 . . ?
C11 C21 C31 123.0(4) . . ?
C31 C21 H21 118.5 . . ?
C54 CM34 C13 115.3(4) . . ?
C54 CM34 HM3A 108.5 . . ?
C54 CM34 HM3B 108.5 . . ?
C13 CM34 HM3A 108.5 . . ?
C13 CM34 HM3B 108.5 . . ?
HM3A CM34 HM3B 107.5 . . ?
N1S C5S H5S 119.0 . . ?
C4S C5S N1S 122.0(5) . . ?
C4S C5S H5S 119.0 . . ?
C53 C43 H43 118.7 . . ?
C53 C43 C33 122.6(4) . . ?
C33 C43 H43 118.7 . . ?
C43 C33 C6C 120.9(7) . . ?
C43 C33 C63 119.3(7) . . ?
C23 C33 C43 116.5(4) . . ?
C23 C33 C6C 121.9(6) . . ?
C23 C33 C63 123.8(7) . . ?
C56 C46 C36 121.4(4) . . ?
C56 C46 H46 119.3 . . ?
C36 C46 H46 119.3 . . ?
C05 C15 CM56 120.7(5) . . ?
C05 C15 C25 117.8(4) . . ?
C25 C15 CM56 121.5(4) . . ?
C13 C23 C33 123.2(4) . . ?
C13 C23 H23 118.4 . . ?
C33 C23 H23 118.4 . . ?
C51 C41 H41 118.8 . . ?
C51 C41 C31 122.3(4) . . ?
C31 C41 H41 118.8 . . ?
C05 C55 CM45 119.1(5) . . ?
C45 C55 C05 118.2(4) . . ?
C45 C55 CM45 122.6(4) . . ?
C21 C31 C41 116.8(4) . . ?
C21 C31 C61 120.2(8) . . ?
C21 C31 C6A 122.5(8) . . ?
C41 C31 C61 122.9(8) . . ?
C41 C31 C6A 120.6(8) . . ?
C3S C6S H6S 117.2 . . ?
C7S C6S C3S 125.6(5) . . ?
C7S C6S H6S 117.2 . . ?
C14 C24 C34 121.1(4) . . ?
C14 C24 H24 119.5 . . ?
C34 C24 H24 119.5 . . ?
C64 N24 H24B 115.4 . . ?
C64 N24 H24A 117.5 . . ?
C64 N24 C7D 129.2(7) . . ?
C64 N24 C74 125.1(7) . . ?
C7D N24 H24B 115.4 . . ?
C74 N24 H24A 117.5 . . ?
C14 CM45 HM4A 109.2 . . ?
C14 CM45 HM4B 109.2 . . ?
C55 CM45 C14 112.0(4) . . ?
C55 CM45 HM4A 109.2 . . ?
C55 CM45 HM4B 109.2 . . ?
HM4A CM45 HM4B 107.9 . . ?
O16 C136 H13C 110.4 . . ?
O16 C136 H13D 110.4 . . ?
O16 C136 C146 106.5(4) . . ?
H13C C136 H13D 108.6 . . ?
C146 C136 H13C 110.4 . . ?
C146 C136 H13D 110.4 . . ?
O34 C64 N14 119.9(6) . . ?
O34 C64 N24 125.0(5) . . ?
N24 C64 N14 115.1(5) . . ?
C56 CM56 C15 116.9(5) . . ?
C56 CM56 HM5A 108.1 . . ?
C56 CM56 HM5B 108.1 . . ?
C15 CM56 HM5A 108.1 . . ?
C15 CM56 HM5B 108.1 . . ?
HM5A CM56 HM5B 107.3 . . ?
C15 C25 H25 118.9 . . ?
C35 C25 C15 122.3(5) . . ?
C35 C25 H25 118.9 . . ?
N1S C1S H1S 119.4 . . ?
N1S C1S C2S 121.1(5) . . ?
C2S C1S H1S 119.4 . . ?
C6S C7S H7S 116.7 . . ?
C6S C7S C8S 126.6(5) . . ?
C8S C7S H7S 116.7 . . ?
C3S C2S H2S 119.0 . . ?
C1S C2S C3S 122.0(5) . . ?
C1S C2S H2S 119.0 . . ?
O36 C66 N16 124.6(7) . . ?
O36 C66 N26 122.4(7) . . ?
N26 C66 N16 112.9(7) . . ?
C62 N22 H22B 116.1 . . ?
C62 N22 H22A 116.1 . . ?
C62 N22 C72 127.7(7) . . ?
C62 N22 C7B 127.7(9) . . ?
C72 N22 H22B 116.1 . . ?
C7B N22 H22A 116.1 . . ?
O32 C62 N12 121.9(5) . . ?
O32 C62 N22 123.7(5) . . ?
N22 C62 N12 114.5(5) . . ?
C55 C45 H45 118.5 . . ?
C55 C45 C35 123.1(4) . . ?
C35 C45 H45 118.5 . . ?
C9C C6C C33 111.3(13) . . ?
C9C C6C C7C 108.3(13) . . ?
C7C C6C C33 109.5(9) . . ?
C8C C6C C33 108.1(9) . . ?
C8C C6C C9C 111.2(14) . . ?
C8C C6C C7C 108.3(11) . . ?
C6C C9C H9CA 109.5 . . ?
C6C C9C H9CB 109.5 . . ?
C6C C9C H9CC 109.5 . . ?
H9CA C9C H9CB 109.5 . . ?
H9CA C9C H9CC 109.5 . . ?
H9CB C9C H9CC 109.5 . . ?
C25 C35 C45 117.3(5) . . ?
C25 C35 C65 120.0(8) . . ?
C25 C35 C6E 124.6(8) . . ?
C45 C35 C65 122.7(8) . . ?
C45 C35 C6E 117.9(7) . . ?
C31 C61 C91 112.8(12) . . ?
C31 C61 C71 108.1(12) . . ?
C91 C61 C71 102.2(12) . . ?
C81 C61 C31 108.4(11) . . ?
C81 C61 C91 113.0(14) . . ?
C81 C61 C71 112.1(14) . . ?
N1S C20S H1A 109.2 . . ?
N1S C20S H1B 109.2 . . ?
N1S C20S C21S 111.9(6) . . ?
H1A C20S H1B 107.9 . . ?
C21S C20S H1A 109.2 . . ?
C21S C20S H1B 109.2 . . ?
C132 C142 H14C 109.3 . . ?
C132 C142 H14D 109.3 . . ?
C132 C142 H14A 107.9 . . ?
C132 C142 H14B 107.9 . . ?
H14C C142 H14D 108.0 . . ?
H14A C142 H14B 107.2 . . ?
O22 C142 C132 111.4(6) . . ?
O22 C142 H14C 109.3 . . ?
O22 C142 H14D 109.3 . . ?
O2B C142 C132 117.8(9) . . ?
O2B C142 H14A 107.9 . . ?
O2B C142 H14B 107.9 . . ?
O13 C025 H02A 109.5 . . ?
O13 C025 H02B 109.5 . . ?
O13 C025 H02C 109.5 . . ?
H02A C025 H02B 109.5 . . ?
H02A C025 H02C 109.5 . . ?
H02B C025 H02C 109.5 . . ?
O14 C134 H13E 109.7 . . ?
O14 C134 H13F 109.7 . . ?
O14 C134 C144 110.0(5) . . ?
H13E C134 H13F 108.2 . . ?
C144 C134 H13E 109.7 . . ?
C144 C134 H13F 109.7 . . ?
O11 C101 H10A 109.5 . . ?
O11 C101 H10B 109.5 . . ?
O11 C101 H10C 109.5 . . ?
H10A C101 H10B 109.5 . . ?
H10A C101 H10C 109.5 . . ?
H10B C101 H10C 109.5 . . ?
O15 C02A H02D 109.5 . . ?
O15 C02A H02E 109.5 . . ?
O15 C02A H02F 109.5 . . ?
H02D C02A H02E 109.5 . . ?
H02D C02A H02F 109.5 . . ?
H02E C02A H02F 109.5 . . ?
C20S C21S H21A 109.0 . . ?
C20S C21S H21B 109.0 . . ?
H21A C21S H21B 107.8 . . ?
C22S C21S C20S 113.0(7) . . ?
C22S C21S H21A 109.0 . . ?
C22S C21S H21B 109.0 . . ?
C146 O26 C156 102.9(10) . . ?
C35 C65 C95 112.1(12) . . ?
C85 C65 C35 108.3(11) . . ?
C85 C65 C95 108.3(15) . . ?
C85 C65 C75 105.8(13) . . ?
C75 C65 C35 113.0(12) . . ?
C75 C65 C95 109.0(12) . . ?
C142 O22 C152 108.5(11) . . ?
C144 O24 C154 111.2(11) . . ?
C144 O24 C15D 104.0(19) . . ?
C136 C146 H14E 106.6 . . ?
C136 C146 H14F 106.6 . . ?
C136 C146 H14G 111.1 . . ?
C136 C146 H14H 111.1 . . ?
O26 C146 C136 123.0(9) . . ?
O26 C146 H14E 106.6 . . ?
O26 C146 H14F 106.6 . . ?
H14E C146 H14F 106.5 . . ?
H14G C146 H14H 109.0 . . ?
O2F C146 C136 103.4(8) . . ?
O2F C146 H14G 111.1 . . ?
O2F C146 H14H 111.1 . . ?
C21S C22S H22C 109.1 . . ?
C21S C22S H22D 109.1 . . ?
C21S C22S C23S 112.5(8) . . ?
H22C C22S H22D 107.8 . . ?
C23S C22S H22C 109.1 . . ?
C23S C22S H22D 109.1 . . ?
C6C C7C H7CA 109.5 . . ?
C6C C7C H7CB 109.5 . . ?
C6C C7C H7CC 109.5 . . ?
H7CA C7C H7CB 109.5 . . ?
H7CA C7C H7CC 109.5 . . ?
H7CB C7C H7CC 109.5 . . ?
C61 C91 H91A 109.5 . . ?
C61 C91 H91B 109.5 . . ?
C61 C91 H91C 109.5 . . ?
H91A C91 H91B 109.5 . . ?
H91A C91 H91C 109.5 . . ?
H91B C91 H91C 109.5 . . ?
C134 C144 H14I 108.7 . . ?
C134 C144 H14J 108.7 . . ?
O24 C144 C134 114.4(10) . . ?
O24 C144 H14I 108.7 . . ?
O24 C144 H14J 108.7 . . ?
H14I C144 H14J 107.6 . . ?
C65 C95 H95A 109.5 . . ?
C65 C95 H95B 109.5 . . ?
C65 C95 H95C 109.5 . . ?
H95A C95 H95B 109.5 . . ?
H95A C95 H95C 109.5 . . ?
H95B C95 H95C 109.5 . . ?
C65 C85 H85A 109.5 . . ?
C65 C85 H85B 109.5 . . ?
C65 C85 H85C 109.5 . . ?
H85A C85 H85B 109.5 . . ?
H85A C85 H85C 109.5 . . ?
H85B C85 H85C 109.5 . . ?
C6C C8C H8CA 109.5 . . ?
C6C C8C H8CB 109.5 . . ?
C6C C8C H8CC 109.5 . . ?
H8CA C8C H8CB 109.5 . . ?
H8CA C8C H8CC 109.5 . . ?
H8CB C8C H8CC 109.5 . . ?
C61 C71 H71A 109.5 . . ?
C61 C71 H71B 109.5 . . ?
C61 C71 H71C 109.5 . . ?
H71A C71 H71B 109.5 . . ?
H71A C71 H71C 109.5 . . ?
H71B C71 H71C 109.5 . . ?
H16A C166 H16B 109.5 . . ?
H16A C166 H16C 109.5 . . ?
H16B C166 H16C 109.5 . . ?
C156 C166 H16A 109.5 . . ?
C156 C166 H16B 109.5 . . ?
C156 C166 H16C 109.5 . . ?
C61 C81 H81A 109.5 . . ?
C61 C81 H81B 109.5 . . ?
C61 C81 H81C 109.5 . . ?
H81A C81 H81B 109.5 . . ?
H81A C81 H81C 109.5 . . ?
H81B C81 H81C 109.5 . . ?
C72 C122 H122 120.0 . . ?
C72 C122 C112 120.0 . . ?
C112 C122 H122 120.0 . . ?
C122 C72 N22 117.9(9) . . ?
C82 C72 N22 122.1(9) . . ?
C82 C72 C122 120.0 . . ?
C72 C82 H82 120.0 . . ?
C72 C82 C92 120.0 . . ?
C92 C82 H82 120.0 . . ?
C82 C92 H92 120.0 . . ?
C102 C92 C82 120.0 . . ?
C102 C92 H92 120.0 . . ?
C92 C102 H102 120.0 . . ?
C92 C102 C112 120.0 . . ?
C112 C102 H102 120.0 . . ?
C122 C112 H112 120.0 . . ?
C102 C112 C122 120.0 . . ?
C102 C112 H112 120.0 . . ?
C65 C75 H75A 109.5 . . ?
C65 C75 H75B 109.5 . . ?
C65 C75 H75C 109.5 . . ?
H75A C75 H75B 109.5 . . ?
H75A C75 H75C 109.5 . . ?
H75B C75 H75C 109.5 . . ?
C106 C116 H116 120.0 . . ?
C106 C116 C126 120.0 . . ?
C126 C116 H116 120.0 . . ?
C116 C106 H106 120.0 . . ?
C96 C106 C116 120.0 . . ?
C96 C106 H106 120.0 . . ?
C106 C96 H96 120.0 . . ?
C106 C96 C86 120.0 . . ?
C86 C96 H96 120.0 . . ?
C96 C86 H86 120.0 . . ?
C96 C86 C76 120.0 . . ?
C76 C86 H86 120.0 . . ?
C86 C76 N26 119.5(12) . . ?
C126 C76 C86 120.0 . . ?
C126 C76 N26 120.5(12) . . ?
C116 C126 H126 120.0 . . ?
C76 C126 C116 120.0 . . ?
C76 C126 H126 120.0 . . ?
C22S C23S H23A 107.7 . . ?
C22S C23S H23B 107.7 . . ?
H23A C23S H23B 107.1 . . ?
C24S C23S C22S 118.4(10) . . ?
C24S C23S H23A 107.7 . . ?
C24S C23S H23B 107.7 . . ?
C23S C24S H24C 107.4 . . ?
C23S C24S H24D 107.4 . . ?
C23S C24S C25S 119.6(11) . . ?
H24C C24S H24D 107.0 . . ?
C25S C24S H24C 107.4 . . ?
C25S C24S H24D 107.4 . . ?
O22 C152 H15A 108.5 . . ?
O22 C152 H15B 108.5 . . ?
H15A C152 H15B 107.5 . . ?
C162 C152 O22 115(2) . . ?
C162 C152 H15A 108.5 . . ?
C162 C152 H15B 108.5 . . ?
C152 C162 H16D 104(2) . . ?
C152 C162 H16E 108.4(18) . . ?
C152 C162 H16F 114(3) . . ?
H16D C162 H16E 102(2) . . ?
H16D C162 H16F 110(2) . . ?
H16E C162 H16F 117(3) . . ?
C66 N26 C76 132.4(11) . . ?
C66 N26 H2F 113.8 . . ?
C66 N26 H2FA 120.8 . . ?
C66 N26 C7F 118.3(14) . . ?
C76 N26 H2F 113.8 . . ?
C7F N26 H2FA 120.8 . . ?
C11F C12F H12F 120.0 . . ?
C11F C12F C7F 120.0 . . ?
C7F C12F H12F 120.0 . . ?
C12F C11F H11F 120.0 . . ?
C10F C11F C12F 120.0 . . ?
C10F C11F H11F 120.0 . . ?
C11F C10F H10F 120.0 . . ?
C11F C10F C9F 120.0 . . ?
C9F C10F H10F 120.0 . . ?
C10F C9F H9F 120.0 . . ?
C10F C9F C8F 120.0 . . ?
C8F C9F H9F 120.0 . . ?
C9F C8F H8F 120.0 . . ?
C9F C8F C7F 120.0 . . ?
C7F C8F H8F 120.0 . . ?
C12F C7F N26 125.0(18) . . ?
C8F C7F N26 114.7(18) . . ?
C8F C7F C12F 120.0 . . ?
C11D C12D H12D 120.0 . . ?
C11D C12D C7D 120.0 . . ?
C7D C12D H12D 120.0 . . ?
C12D C11D H11D 120.0 . . ?
C10D C11D C12D 120.0 . . ?
C10D C11D H11D 120.0 . . ?
C11D C10D H10D 120.0 . . ?
C11D C10D C9D 120.0 . . ?
C9D C10D H10D 120.0 . . ?
C10D C9D H9D 120.0 . . ?
C10D C9D C8D 120.0 . . ?
C8D C9D H9D 120.0 . . ?
C9D C8D H8D 120.0 . . ?
C7D C8D C9D 120.0 . . ?
C7D C8D H8D 120.0 . . ?
C12D C7D N24 116.4(8) . . ?
C8D C7D N24 123.6(8) . . ?
C8D C7D C12D 120.0 . . ?
C8B C7B N22 127.0(13) . . ?
C8B C7B C12B 120.0 . . ?
C12B C7B N22 113.0(13) . . ?
C7B C8B H8B 120.0 . . ?
C7B C8B C9B 120.0 . . ?
C9B C8B H8B 120.0 . . ?
C8B C9B H9B 120.0 . . ?
C8B C9B C10B 120.0 . . ?
C10B C9B H9B 120.0 . . ?
C9B C10B H10E 120.0 . . ?
C11B C10B C9B 120.0 . . ?
C11B C10B H10E 120.0 . . ?
C10B C11B H11B 120.0 . . ?
C10B C11B C12B 120.0 . . ?
C12B C11B H11B 120.0 . . ?
C7B C12B H12B 120.0 . . ?
C11B C12B C7B 120.0 . . ?
C11B C12B H12B 120.0 . . ?
H9EA C9E H9EB 109.5 . . ?
H9EA C9E H9EC 109.5 . . ?
H9EB C9E H9EC 109.5 . . ?
C6E C9E H9EA 109.5 . . ?
C6E C9E H9EB 109.5 . . ?
C6E C9E H9EC 109.5 . . ?
C35 C6E C9E 111.6(12) . . ?
C8E C6E C35 108.0(11) . . ?
C8E C6E C9E 106.8(15) . . ?
C7E C6E C35 112.0(12) . . ?
C7E C6E C9E 108.4(12) . . ?
C7E C6E C8E 109.9(13) . . ?
C6E C8E H8EA 109.5 . . ?
C6E C8E H8EB 109.5 . . ?
C6E C8E H8EC 109.5 . . ?
H8EA C8E H8EB 109.5 . . ?
H8EA C8E H8EC 109.5 . . ?
H8EB C8E H8EC 109.5 . . ?
C6E C7E H7EA 108.6(15) . . ?
C6E C7E H7EB 111.3(17) . . ?
C6E C7E H7EC 111.2(15) . . ?
H7EA C7E H7EB 107.2(17) . . ?
H7EA C7E H7EC 107.6(19) . . ?
H7EB C7E H7EC 110.8(18) . . ?
H8AA C8A H8AB 109.5 . . ?
H8AA C8A H8AC 109.5 . . ?
H8AB C8A H8AC 109.5 . . ?
C6A C8A H8AA 109.5 . . ?
C6A C8A H8AB 109.5 . . ?
C6A C8A H8AC 109.5 . . ?
H7AA C7A H7AB 109.5 . . ?
H7AA C7A H7AC 109.5 . . ?
H7AB C7A H7AC 109.5 . . ?
C6A C7A H7AA 109.5 . . ?
C6A C7A H7AB 109.5 . . ?
C6A C7A H7AC 109.5 . . ?
H9AA C9A H9AB 109.5 . . ?
H9AA C9A H9AC 109.5 . . ?
H9AB C9A H9AC 109.5 . . ?
C6A C9A H9AA 109.5 . . ?
C6A C9A H9AB 109.5 . . ?
C6A C9A H9AC 109.5 . . ?
C31 C6A C7A 110.4(11) . . ?
C8A C6A C31 113.6(12) . . ?
C8A C6A C7A 109.8(13) . . ?
C9A C6A C31 111.2(12) . . ?
C9A C6A C8A 114.4(14) . . ?
C9A C6A C7A 96.2(13) . . ?
H83A C83 H83B 109.5 . . ?
H83A C83 H83C 109.5 . . ?
H83B C83 H83C 109.5 . . ?
C63 C83 H83A 109.5 . . ?
C63 C83 H83B 109.5 . . ?
C63 C83 H83C 109.5 . . ?
H73A C73 H73B 109.5 . . ?
H73A C73 H73C 109.5 . . ?
H73B C73 H73C 109.5 . . ?
C63 C73 H73A 109.5 . . ?
C63 C73 H73B 109.5 . . ?
C63 C73 H73C 109.5 . . ?
H93A C93 H93B 109.5 . . ?
H93A C93 H93C 109.5 . . ?
H93B C93 H93C 109.5 . . ?
C63 C93 H93A 109.5 . . ?
C63 C93 H93B 109.5 . . ?
C63 C93 H93C 109.5 . . ?
C83 C63 C33 112.9(9) . . ?
C83 C63 C73 106.2(11) . . ?
C83 C63 C93 109.9(14) . . ?
C73 C63 C33 109.4(10) . . ?
C93 C63 C33 110.5(13) . . ?
C93 C63 C73 107.6(13) . . ?
H16G C164 H16H 109.5 . . ?
H16G C164 H16I 109.5 . . ?
H16H C164 H16I 109.5 . . ?
C154 C164 H16G 109.5 . . ?
C154 C164 H16H 109.5 . . ?
C154 C164 H16I 109.5 . . ?
O24 C154 C164 94.1(13) . . ?
O24 C154 H15C 112.9 . . ?
O24 C154 H15D 112.9 . . ?
C164 C154 H15C 112.9 . . ?
C164 C154 H15D 112.9 . . ?
H15C C154 H15D 110.3 . . ?
O24 C15D H15E 112.9 . . ?
O24 C15D H15F 112.9 . . ?
O24 C15D C16D 94(2) . . ?
H15E C15D H15F 110.3 . . ?
C16D C15D H15E 112.9 . . ?
C16D C15D H15F 112.9 . . ?
C15D C16D H16J 105(4) . . ?
C15D C16D H16K 114(3) . . ?
C15D C16D H16L 106(5) . . ?
H16J C16D H16K 115(6) . . ?
H16J C16D H16L 101(4) . . ?
H16K C16D H16L 114(5) . . ?
C142 O2B C15B 126.9(19) . . ?
O26 C156 C166 105.5(12) . . ?
O26 C156 H15G 110.6 . . ?
O26 C156 H15H 110.6 . . ?
C166 C156 H15G 110.6 . . ?
C166 C156 H15H 110.6 . . ?
H15G C156 H15H 108.8 . . ?
C24S C25S H25C 110.4 . . ?
C24S C25S H25D 110.4 . . ?
C24S C25S H25A 110.6 . . ?
C24S C25S H25B 110.6 . . ?
C24S C25S C26G 105.6(18) . . ?
H25C C25S H25D 108.6 . . ?
H25A C25S H25B 108.7 . . ?
C26S C25S C24S 106.8(16) . . ?
C26S C25S H25C 110.4 . . ?
C26S C25S H25D 110.4 . . ?
C26G C25S H25A 110.6 . . ?
C26G C25S H25B 110.6 . . ?
H16M C16B H16N 116(3) . . ?
H16M C16B H16O 113(3) . . ?
H16N C16B H16O 100(3) . . ?
C15B C16B H16M 119(3) . . ?
C15B C16B H16N 104(3) . . ?
C15B C16B H16O 101(3) . . ?
O2B C15B C16B 138(3) . . ?
O2B C15B H15I 102.7 . . ?
O2B C15B H15J 102.7 . . ?
C16B C15B H15I 102.7 . . ?
C16B C15B H15J 102.7 . . ?
H15I C15B H15J 105.0 . . ?
C15F O2F C146 118.9(13) . . ?
O2F C15F H15K 110.4 . . ?
O2F C15F H15L 110.4 . . ?
O2F C15F C16F 106.7(13) . . ?
H15K C15F H15L 108.6 . . ?
C16F C15F H15K 110.4 . . ?
C16F C15F H15L 110.4 . . ?
C15F C16F H16P 109.5 . . ?
C15F C16F H16Q 109.5 . . ?
C15F C16F H16R 109.5 . . ?
H16P C16F H16Q 109.5 . . ?
H16P C16F H16R 109.5 . . ?
H16Q C16F H16R 109.5 . . ?
O3T1 S1 O1T1 107.6(7) . . ?
O3T1 S1 O2T1 124.2(8) . . ?
O3T1 S1 C1T1 102.6(7) . . ?
O1T1 S1 C1T1 126.7(7) . . ?
O2T1 S1 O1T1 108.0(7) . . ?
O2T1 S1 C1T1 88.5(7) . . ?
O1T2 S1 C1T2 91.2(7) . . ?
O3T2 S1 O1T2 115.1(10) . . ?
O3T2 S1 C1T2 94.0(8) . . ?
O2T2 S1 O1T2 116.7(10) . . ?
O2T2 S1 O3T2 120.3(10) . . ?
O2T2 S1 C1T2 112.3(7) . . ?
C114 C124 H124 120.0 . . ?
C114 C124 C74 120.0 . . ?
C74 C124 H124 120.0 . . ?
C124 C114 H114 120.0 . . ?
C104 C114 C124 120.0 . . ?
C104 C114 H114 120.0 . . ?
C114 C104 H104 120.0 . . ?
C114 C104 C94 120.0 . . ?
C94 C104 H104 120.0 . . ?
C104 C94 H94 120.0 . . ?
C84 C94 C104 120.0 . . ?
C84 C94 H94 120.0 . . ?
C94 C84 H84 120.0 . . ?
C94 C84 C74 120.0 . . ?
C74 C84 H84 120.0 . . ?
C124 C74 N24 118.7(8) . . ?
C84 C74 N24 121.2(8) . . ?
C84 C74 C124 120.0 . . ?
H7TA C7T1 H7TB 109.5 . . ?
H7TA C7T1 H7TC 109.5 . . ?
H7TB C7T1 H7TC 109.5 . . ?
C4T1 C7T1 H7TA 109.5 . . ?
C4T1 C7T1 H7TB 109.5 . . ?
C4T1 C7T1 H7TC 109.5 . . ?
C2T1 C3T1 H3T1 120.0 . . ?
C2T1 C3T1 C4T1 120.0 . . ?
C4T1 C3T1 H3T1 120.0 . . ?
C3T1 C2T1 H2T1 120.0 . . ?
C1T1 C2T1 C3T1 120.0 . . ?
C1T1 C2T1 H2T1 120.0 . . ?
C2T1 C1T1 S1 124.5(9) . . ?
C6T1 C1T1 S1 115.2(9) . . ?
C6T1 C1T1 C2T1 120.0 . . ?
C1T1 C6T1 H6T1 120.0 . . ?
C5T1 C6T1 C1T1 120.0 . . ?
C5T1 C6T1 H6T1 120.0 . . ?
C6T1 C5T1 H5T1 120.0 . . ?
C6T1 C5T1 C4T1 120.0 . . ?
C4T1 C5T1 H5T1 120.0 . . ?
C3T1 C4T1 C7T1 123.9(12) . . ?
C5T1 C4T1 C7T1 116.1(12) . . ?
C5T1 C4T1 C3T1 120.0 . . ?
H7TD C7T2 H7TE 109.4 . . ?
H7TD C7T2 H7TF 109.5 . . ?
H7TE C7T2 H7TF 109.4 . . ?
C4T2 C7T2 H7TD 109.5 . . ?
C4T2 C7T2 H7TE 109.5 . . ?
C4T2 C7T2 H7TF 109.5 . . ?
C3T2 C4T2 C7T2 120.8 . . ?
C3T2 C4T2 C5T2 118.3 . . ?
C5T2 C4T2 C7T2 120.9 . . ?
C4T2 C3T2 H3T2 119.5 . . ?
C2T2 C3T2 C4T2 121.0 . . ?
C2T2 C3T2 H3T2 119.5 . . ?
C3T2 C2T2 H2T2 119.9 . . ?
C3T2 C2T2 C1T2 120.1 . . ?
C1T2 C2T2 H2T2 119.9 . . ?
C2T2 C1T2 S1 117.6(9) . . ?
C6T2 C1T2 S1 122.9(9) . . ?
C6T2 C1T2 C2T2 119.4 . . ?
C1T2 C6T2 H6T2 119.9 . . ?
C5T2 C6T2 C1T2 120.2 . . ?
C5T2 C6T2 H6T2 119.9 . . ?
C4T2 C5T2 H5T2 119.5 . . ?
C6T2 C5T2 C4T2 121.0 . . ?
C6T2 C5T2 H5T2 119.5 . . ?
C12S C11S C10S 120.0 . . ?
C12S C11S N2S 121.2(5) . . ?
C10S C11S N2S 118.8(5) . . ?
C11S C12S H12S 120.0 . . ?
C13S C12S C11S 120.0 . . ?
C13S C12S H12S 120.0 . . ?
C12S C13S H13S 120.0 . . ?
C8S C13S C12S 120.0 . . ?
C8S C13S H13S 120.0 . . ?
C13S C8S C7S 118.4(3) . . ?
C13S C8S C9S 120.0 . . ?
C9S C8S C7S 121.4(3) . . ?
C8S C9S H9S 120.0 . . ?
C10S C9S C8S 120.0 . . ?
C10S C9S H9S 120.0 . . ?
C11S C10S H10S 120.0 . . ?
C9S C10S C11S 120.0 . . ?
C9S C10S H10S 120.0 . . ?
C11S N2S C14S 122.1(8) . . ?
C18S N2S C11S 118.3(9) . . ?
C18S N2S C14S 119.5(10) . . ?
N2S C18S H18A 107.9 . . ?
N2S C18S H18B 107.9 . . ?
N2S C18S C17S 117.7(11) . . ?
H18A C18S H18B 107.2 . . ?
C17S C18S H18A 107.9 . . ?
C17S C18S H18B 107.9 . . ?
N2S C14S H14K 108.0 . . ?
N2S C14S H14L 108.0 . . ?
H14K C14S H14L 107.2 . . ?
C15S C14S N2S 117.2(11) . . ?
C15S C14S H14K 108.0 . . ?
C15S C14S H14L 108.0 . . ?
C18S C17S H17S 94.1 . . ?
C18S C17S C16S 124.4(11) . . ?
C18S C17S C19t 115.7(12) . . ?
C16S C17S H17S 94.1 . . ?
C16S C17S C19t 118.3(12) . . ?
C19t C17S H17S 94.1 . . ?
C17S C16S H16S 109.0 . . ?
C17S C16S H16T 109.0 . . ?
C17S C16S C15S 113.1(11) . . ?
H16S C16S H16T 107.8 . . ?
C15S C16S H16S 109.0 . . ?
C15S C16S H16T 109.0 . . ?
C14S C15S C16S 114.1(12) . . ?
C14S C15S H15S 99.0 . . ?
C14S C15S C19S 121.3(12) . . ?
C16S C15S H15S 99.0 . . ?
C16S C15S C19S 117.4(12) . . ?
C19S C15S H15S 99.0 . . ?
C15S C19S H19A 109.5 . . ?
C15S C19S H19B 109.5 . . ?
C15S C19S H19C 109.5 . . ?
H19A C19S H19B 109.5 . . ?
H19A C19S H19C 109.5 . . ?
H19B C19S H19C 109.5 . . ?
C17S C19t H20A 109.5 . . ?
C17S C19t H20B 109.5 . . ?
C17S C19t H20C 109.5 . . ?
H20A C19t H20B 109.5 . . ?
H20A C19t H20C 109.5 . . ?
H20B C19t H20C 109.5 . . ?

loop_
_geom_bond_atom_site_label_1
_geom_bond_atom_site_label_2
_geom_bond_distance
_geom_bond_site_symmetry_2
_geom_bond_publ_flag
O12 C02 1.371(5) . ?
O12 C132 1.449(5) . ?
O16 C06 1.388(6) . ?
O16 C136 1.428(5) . ?
O13 C03 1.398(5) . ?
O13 C025 1.429(6) . ?
O11 C01 1.379(6) . ?
O11 C101 1.433(6) . ?
O14 C04 1.373(6) . ?
O14 C134 1.441(6) . ?
O15 C05 1.382(6) . ?
O15 C02A 1.409(7) . ?
O32 C62 1.261(6) . ?
N14 H14 0.8800 . ?
N14 C34 1.403(6) . ?
N14 C64 1.363(6) . ?
N12 H12 0.8800 . ?
N12 C32 1.405(6) . ?
N12 C62 1.358(6) . ?
C52 C02 1.405(6) . ?
C52 C42 1.362(6) . ?
C52 CM12 1.526(5) . ?
O34 C64 1.246(6) . ?
C01 C11 1.383(6) . ?
C01 C51 1.403(6) . ?
C02 C12 1.405(5) . ?
N16 H16 0.8800 . ?
N16 C36 1.407(6) . ?
N16 C66 1.366(7) . ?
C12 C22 1.358(6) . ?
C12 CM23 1.534(5) . ?
N1S C5S 1.365(6) . ?
N1S C1S 1.326(7) . ?
N1S C20S 1.420(8) . ?
C06 C16 1.392(6) . ?
C06 C56 1.418(6) . ?
C32 C22 1.408(6) . ?
C32 C42 1.391(6) . ?
C22 H22 0.9500 . ?
C42 H42 0.9500 . ?
C54 C04 1.420(6) . ?
C54 C44 1.361(6) . ?
C54 CM34 1.503(6) . ?
C11 CM12 1.541(5) . ?
C11 C21 1.371(7) . ?
C04 C14 1.386(6) . ?
C53 C03 1.400(5) . ?
C53 CM23 1.503(5) . ?
C53 C43 1.381(6) . ?
C3S C4S 1.404(7) . ?
C3S C6S 1.434(7) . ?
C3S C2S 1.410(7) . ?
C03 C13 1.387(5) . ?
CM23 HM2A 0.9900 . ?
CM23 HM2B 0.9900 . ?
C51 CM61 1.515(6) . ?
C51 C41 1.371(7) . ?
C16 CM61 1.519(6) . ?
C16 C26 1.381(7) . ?
C4S H4S 0.9500 . ?
C4S C5S 1.318(7) . ?
C44 H44 0.9500 . ?
C44 C34 1.391(6) . ?
C56 C46 1.372(7) . ?
C56 CM56 1.505(7) . ?
C13 CM34 1.510(6) . ?
C13 C23 1.385(6) . ?
C14 C24 1.371(7) . ?
C14 CM45 1.531(6) . ?
CM12 HM1A 0.9900 . ?
CM12 HM1B 0.9900 . ?
C34 C24 1.388(6) . ?
CM61 HM6A 0.9900 . ?
CM61 HM6B 0.9900 . ?
C26 H26 0.9500 . ?
C26 C36 1.390(6) . ?
C05 C15 1.385(6) . ?
C05 C55 1.408(6) . ?
C36 C46 1.397(7) . ?
C132 H13A 0.9900 . ?
C132 H13B 0.9900 . ?
C132 C142 1.485(8) . ?
C21 H21 0.9500 . ?
C21 C31 1.390(6) . ?
CM34 HM3A 0.9900 . ?
CM34 HM3B 0.9900 . ?
C5S H5S 0.9500 . ?
C43 H43 0.9500 . ?
C43 C33 1.404(5) . ?
C33 C23 1.390(6) . ?
C33 C6C 1.544(12) . ?
C33 C63 1.548(12) . ?
C46 H46 0.9500 . ?
C15 CM56 1.513(6) . ?
C15 C25 1.405(7) . ?
C23 H23 0.9500 . ?
C41 H41 0.9500 . ?
C41 C31 1.393(6) . ?
C55 CM45 1.513(6) . ?
C55 C45 1.357(8) . ?
C31 C61 1.520(12) . ?
C31 C6A 1.506(12) . ?
C6S H6S 0.9500 . ?
C6S C7S 1.330(7) . ?
C24 H24 0.9500 . ?
N24 H24B 0.8800 . ?
N24 H24A 0.8800 . ?
N24 C64 1.329(7) . ?
N24 C7D 1.446(8) . ?
N24 C74 1.432(8) . ?
CM45 HM4A 0.9900 . ?
CM45 HM4B 0.9900 . ?
C136 H13C 0.9900 . ?
C136 H13D 0.9900 . ?
C136 C146 1.498(9) . ?
CM56 HM5A 0.9900 . ?
CM56 HM5B 0.9900 . ?
O36 C66 1.224(8) . ?
C25 H25 0.9500 . ?
C25 C35 1.377(7) . ?
C1S H1S 0.9500 . ?
C1S C2S 1.351(8) . ?
C7S H7S 0.9500 . ?
C7S C8S 1.459(7) . ?
C2S H2S 0.9500 . ?
C66 N26 1.362(8) . ?
N22 H22B 0.8800 . ?
N22 H22A 0.8800 . ?
N22 C62 1.327(7) . ?
N22 C72 1.436(9) . ?
N22 C7B 1.408(11) . ?
C45 H45 0.9500 . ?
C45 C35 1.398(8) . ?
C6C C9C 1.507(12) . ?
C6C C7C 1.521(14) . ?
C6C C8C 1.493(14) . ?
C9C H9CA 0.9800 . ?
C9C H9CB 0.9800 . ?
C9C H9CC 0.9800 . ?
C35 C65 1.519(13) . ?
C35 C6E 1.524(13) . ?
C61 C91 1.536(15) . ?
C61 C71 1.554(16) . ?
C61 C81 1.513(16) . ?
C20S H1A 0.9900 . ?
C20S H1B 0.9900 . ?
C20S C21S 1.547(9) . ?
C142 H14C 0.9900 . ?
C142 H14D 0.9900 . ?
C142 H14A 0.9900 . ?
C142 H14B 0.9900 . ?
C142 O22 1.391(10) . ?
C142 O2B 1.374(18) . ?
C025 H02A 0.9800 . ?
C025 H02B 0.9800 . ?
C025 H02C 0.9800 . ?
C134 H13E 0.9900 . ?
C134 H13F 0.9900 . ?
C134 C144 1.452(11) . ?
C101 H10A 0.9800 . ?
C101 H10B 0.9800 . ?
C101 H10C 0.9800 . ?
C02A H02D 0.9800 . ?
C02A H02E 0.9800 . ?
C02A H02F 0.9800 . ?
C21S H21A 0.9900 . ?
C21S H21B 0.9900 . ?
C21S C22S 1.500(10) . ?
O26 C146 1.390(10) . ?
O26 C156 1.427(10) . ?
C65 C95 1.534(12) . ?
C65 C85 1.482(13) . ?
C65 C75 1.488(12) . ?
O22 C152 1.50(2) . ?
O24 C144 1.333(13) . ?
O24 C154 1.410(13) . ?
O24 C15D 1.412(15) . ?
C146 H14E 0.9900 . ?
C146 H14F 0.9900 . ?
C146 H14G 0.9900 . ?
C146 H14H 0.9900 . ?
C146 O2F 1.438(11) . ?
C22S H22C 0.9900 . ?
C22S H22D 0.9900 . ?
C22S C23S 1.563(12) . ?
C7C H7CA 0.9800 . ?
C7C H7CB 0.9800 . ?
C7C H7CC 0.9800 . ?
C91 H91A 0.9800 . ?
C91 H91B 0.9800 . ?
C91 H91C 0.9800 . ?
C144 H14I 0.9900 . ?
C144 H14J 0.9900 . ?
C95 H95A 0.9800 . ?
C95 H95B 0.9800 . ?
C95 H95C 0.9800 . ?
C85 H85A 0.9800 . ?
C85 H85B 0.9800 . ?
C85 H85C 0.9800 . ?
C8C H8CA 0.9800 . ?
C8C H8CB 0.9800 . ?
C8C H8CC 0.9800 . ?
C71 H71A 0.9800 . ?
C71 H71B 0.9800 . ?
C71 H71C 0.9800 . ?
C166 H16A 0.9800 . ?
C166 H16B 0.9800 . ?
C166 H16C 0.9800 . ?
C166 C156 1.548(13) . ?
C81 H81A 0.9800 . ?
C81 H81B 0.9800 . ?
C81 H81C 0.9800 . ?
C122 H122 0.9500 . ?
C122 C72 1.3900 . ?
C122 C112 1.3900 . ?
C72 C82 1.3900 . ?
C82 H82 0.9500 . ?
C82 C92 1.3900 . ?
C92 H92 0.9500 . ?
C92 C102 1.3900 . ?
C102 H102 0.9500 . ?
C102 C112 1.3900 . ?
C112 H112 0.9500 . ?
C75 H75A 0.9800 . ?
C75 H75B 0.9800 . ?
C75 H75C 0.9800 . ?
C116 H116 0.9500 . ?
C116 C106 1.3900 . ?
C116 C126 1.3900 . ?
C106 H106 0.9500 . ?
C106 C96 1.3900 . ?
C96 H96 0.9500 . ?
C96 C86 1.3900 . ?
C86 H86 0.9500 . ?
C86 C76 1.3900 . ?
C76 C126 1.3900 . ?
C76 N26 1.401(10) . ?
C126 H126 0.9500 . ?
C23S H23A 0.9900 . ?
C23S H23B 0.9900 . ?
C23S C24S 1.445(11) . ?
C24S H24C 0.9900 . ?
C24S H24D 0.9900 . ?
C24S C25S 1.529(12) . ?
C152 H15A 0.9900 . ?
C152 H15B 0.9900 . ?
C152 C162 1.40(3) . ?
C162 H16D 1.04(3) . ?
C162 H16E 0.98(3) . ?
C162 H16F 0.86(2) . ?
N26 H2F 0.8800 . ?
N26 H2FA 0.8800 . ?
N26 C7F 1.442(11) . ?
C12F H12F 0.9500 . ?
C12F C11F 1.3900 . ?
C12F C7F 1.3900 . ?
C11F H11F 0.9500 . ?
C11F C10F 1.3900 . ?
C10F H10F 0.9500 . ?
C10F C9F 1.3900 . ?
C9F H9F 0.9500 . ?
C9F C8F 1.3900 . ?
C8F H8F 0.9500 . ?
C8F C7F 1.3900 . ?
C12D H12D 0.9500 . ?
C12D C11D 1.3900 . ?
C12D C7D 1.3900 . ?
C11D H11D 0.9500 . ?
C11D C10D 1.3900 . ?
C10D H10D 0.9500 . ?
C10D C9D 1.3900 . ?
C9D H9D 0.9500 . ?
C9D C8D 1.3900 . ?
C8D H8D 0.9500 . ?
C8D C7D 1.3900 . ?
C7B C8B 1.3900 . ?
C7B C12B 1.3900 . ?
C8B H8B 0.9500 . ?
C8B C9B 1.3900 . ?
C9B H9B 0.9500 . ?
C9B C10B 1.3900 . ?
C10B H10E 0.9500 . ?
C10B C11B 1.3900 . ?
C11B H11B 0.9500 . ?
C11B C12B 1.3900 . ?
C12B H12B 0.9500 . ?
C9E H9EA 0.9800 . ?
C9E H9EB 0.9800 . ?
C9E H9EC 0.9800 . ?
C9E C6E 1.534(12) . ?
C6E C8E 1.487(13) . ?
C6E C7E 1.485(12) . ?
C8E H8EA 0.9800 . ?
C8E H8EB 0.9800 . ?
C8E H8EC 0.9800 . ?
C7E H7EA 0.992(16) . ?
C7E H7EB 0.95(2) . ?
C7E H7EC 0.95(2) . ?
C8A H8AA 0.9800 . ?
C8A H8AB 0.9800 . ?
C8A H8AC 0.9800 . ?
C8A C6A 1.503(16) . ?
C7A H7AA 0.9800 . ?
C7A H7AB 0.9800 . ?
C7A H7AC 0.9800 . ?
C7A C6A 1.534(16) . ?
C9A H9AA 0.9800 . ?
C9A H9AB 0.9800 . ?
C9A H9AC 0.9800 . ?
C9A C6A 1.490(16) . ?
C83 H83A 0.9800 . ?
C83 H83B 0.9800 . ?
C83 H83C 0.9800 . ?
C83 C63 1.495(14) . ?
C73 H73A 0.9800 . ?
C73 H73B 0.9800 . ?
C73 H73C 0.9800 . ?
C73 C63 1.536(14) . ?
C93 H93A 0.9800 . ?
C93 H93B 0.9800 . ?
C93 H93C 0.9800 . ?
C93 C63 1.508(12) . ?
C164 H16G 0.9800 . ?
C164 H16H 0.9800 . ?
C164 H16I 0.9800 . ?
C164 C154 1.502(13) . ?
C154 H15C 0.9900 . ?
C154 H15D 0.9900 . ?
C15D H15E 0.9900 . ?
C15D H15F 0.9900 . ?
C15D C16D 1.495(15) . ?
C16D H16J 1.03(4) . ?
C16D H16K 0.86(6) . ?
C16D H16L 1.04(5) . ?
O2B C15B 1.431(16) . ?
C156 H15G 0.9900 . ?
C156 H15H 0.9900 . ?
C25S H25C 0.9900 . ?
C25S H25D 0.9900 . ?
C25S H25A 0.9900 . ?
C25S H25B 0.9900 . ?
C25S C26S 1.451(16) . ?
C25S C26G 1.559(18) . ?
C16B H16M 0.84(4) . ?
C16B H16N 1.00(3) . ?
C16B H16O 1.04(3) . ?
C16B C15B 1.483(18) . ?
C15B H15I 0.9900 . ?
C15B H15J 0.9900 . ?
O2F C15F 1.404(12) . ?
C15F H15K 0.9900 . ?
C15F H15L 0.9900 . ?
C15F C16F 1.552(13) . ?
C16F H16P 0.9800 . ?
C16F H16Q 0.9800 . ?
C16F H16R 0.9800 . ?
S1 O3T1 1.365(9) . ?
S1 O1T1 1.447(9) . ?
S1 O2T1 1.397(9) . ?
S1 O1T2 1.514(10) . ?
S1 O3T2 1.436(10) . ?
S1 O2T2 1.403(10) . ?
S1 C1T1 1.793(10) . ?
S1 C1T2 1.785(9) . ?
C124 H124 0.9500 . ?
C124 C114 1.3900 . ?
C124 C74 1.3900 . ?
C114 H114 0.9500 . ?
C114 C104 1.3900 . ?
C104 H104 0.9500 . ?
C104 C94 1.3900 . ?
C94 H94 0.9500 . ?
C94 C84 1.3900 . ?
C84 H84 0.9500 . ?
C84 C74 1.3900 . ?
C7T1 H7TA 0.9800 . ?
C7T1 H7TB 0.9800 . ?
C7T1 H7TC 0.9800 . ?
C7T1 C4T1 1.501(14) . ?
C3T1 H3T1 0.9500 . ?
C3T1 C2T1 1.3900 . ?
C3T1 C4T1 1.3900 . ?
C2T1 H2T1 0.9500 . ?
C2T1 C1T1 1.3900 . ?
C1T1 C6T1 1.3900 . ?
C6T1 H6T1 0.9500 . ?
C6T1 C5T1 1.3900 . ?
C5T1 H5T1 0.9500 . ?
C5T1 C4T1 1.3900 . ?
C7T2 H7TD 0.9798 . ?
C7T2 H7TE 0.9798 . ?
C7T2 H7TF 0.9803 . ?
C7T2 C4T2 1.4983 . ?
C4T2 C3T2 1.3902 . ?
C4T2 C5T2 1.3913 . ?
C3T2 H3T2 0.9500 . ?
C3T2 C2T2 1.3848 . ?
C2T2 H2T2 0.9500 . ?
C2T2 C1T2 1.3873 . ?
C1T2 C6T2 1.3862 . ?
C6T2 H6T2 0.9500 . ?
C6T2 C5T2 1.3819 . ?
C5T2 H5T2 0.9500 . ?
C11S C12S 1.3900 . ?
C11S C10S 1.3900 . ?
C11S N2S 1.421(10) . ?
C12S H12S 0.9500 . ?
C12S C13S 1.3900 . ?
C13S H13S 0.9500 . ?
C13S C8S 1.3900 . ?
C8S C9S 1.3900 . ?
C9S H9S 0.9500 . ?
C9S C10S 1.3900 . ?
C10S H10S 0.9500 . ?
N2S C18S 1.373(11) . ?
N2S C14S 1.446(11) . ?
C18S H18A 0.9900 . ?
C18S H18B 0.9900 . ?
C18S C17S 1.393(12) . ?
C14S H14K 0.9900 . ?
C14S H14L 0.9900 . ?
C14S C15S 1.411(12) . ?
C17S H17S 1.0000 . ?
C17S C16S 1.435(12) . ?
C17S C19t 1.489(13) . ?
C16S H16S 0.9900 . ?
C16S H16T 0.9900 . ?
C16S C15S 1.493(13) . ?
C15S H15S 1.0000 . ?
C15S C19S 1.495(13) . ?
C19S H19A 0.9800 . ?
C19S H19B 0.9800 . ?
C19S H19C 0.9800 . ?
C19t H20A 0.9800 . ?
C19t H20B 0.9800 . ?
C19t H20C 0.9800 . ?

loop_
_geom_hbond_atom_site_label_D
_geom_hbond_atom_site_label_H
_geom_hbond_atom_site_label_A
_geom_hbond_distance_DH
_geom_hbond_distance_HA
_geom_hbond_distance_DA
_geom_hbond_angle_DHA
_geom_hbond_site_symmetry_A
N22 H22A O2T1 0.88 1.84 2.705(12) 166.7 .
N26 H2F O3T1 0.88 2.10 2.855(13) 143.6 .
C12F H12F O36 0.95 1.93 2.565(15) 122.4 .

loop_
_geom_torsion_atom_site_label_1
_geom_torsion_atom_site_label_2
_geom_torsion_atom_site_label_3
_geom_torsion_atom_site_label_4
_geom_torsion
_geom_torsion_site_symmetry_1
_geom_torsion_site_symmetry_2
_geom_torsion_site_symmetry_3
_geom_torsion_site_symmetry_4
_geom_torsion_publ_flag
O12 C02 C12 C22 178.8(3) . . . . ?
O12 C02 C12 CM23 3.0(5) . . . . ?
O12 C132 C142 O22 -74.1(7) . . . . ?
O12 C132 C142 O2B 78.3(11) . . . . ?
O16 C06 C16 CM61 6.9(5) . . . . ?
O16 C06 C16 C26 -175.3(3) . . . . ?
O16 C06 C56 C46 174.3(3) . . . . ?
O16 C06 C56 CM56 -4.3(5) . . . . ?
O16 C136 C146 O26 -48.1(10) . . . . ?
O16 C136 C146 O2F -71.4(7) . . . . ?
O13 C03 C13 CM34 2.0(6) . . . . ?
O13 C03 C13 C23 -177.3(4) . . . . ?
O11 C01 C11 CM12 -1.4(6) . . . . ?
O11 C01 C11 C21 -179.6(4) . . . . ?
O11 C01 C51 CM61 1.4(6) . . . . ?
O11 C01 C51 C41 179.0(4) . . . . ?
O14 C04 C14 C24 -180.0(3) . . . . ?
O14 C04 C14 CM45 1.6(5) . . . . ?
O14 C134 C144 O24 69.1(11) . . . . ?
O15 C05 C15 CM56 -2.1(7) . . . . ?
O15 C05 C15 C25 -180.0(4) . . . . ?
O15 C05 C55 CM45 2.4(6) . . . . ?
O15 C05 C55 C45 -179.5(4) . . . . ?
N14 C34 C24 C14 -175.7(4) . . . . ?
N12 C32 C22 C12 176.2(4) . . . . ?
N12 C32 C42 C52 -176.0(4) . . . . ?
C52 C02 C12 C22 -0.7(5) . . . . ?
C52 C02 C12 CM23 -176.5(3) . . . . ?
C01 C11 CM12 C52 -88.7(5) . . . . ?
C01 C11 C21 C31 2.8(7) . . . . ?
C01 C51 CM61 C16 78.0(6) . . . . ?
C01 C51 C41 C31 -1.6(7) . . . . ?
C02 O12 C132 C142 179.8(4) . . . . ?
C02 C52 C42 C32 -0.5(5) . . . . ?
C02 C52 CM12 C11 142.6(4) . . . . ?
C02 C12 C22 C32 -0.3(5) . . . . ?
C02 C12 CM23 C53 -150.1(3) . . . . ?
N16 C36 C46 C56 -178.9(4) . . . . ?
N16 C66 N26 C76 171.1(9) . . . . ?
N16 C66 N26 C7F 174.6(12) . . . . ?
N1S C1S C2S C3S -3.0(8) . . . . ?
N1S C20S C21S C22S -174.4(6) . . . . ?
C06 O16 C136 C146 -170.3(5) . . . . ?
C06 C16 CM61 C51 -133.9(4) . . . . ?
C06 C16 C26 C36 1.2(6) . . . . ?
C06 C56 C46 C36 1.0(6) . . . . ?
C06 C56 CM56 C15 172.8(3) . . . . ?
C32 N12 C62 O32 6.6(8) . . . . ?
C32 N12 C62 N22 -173.3(5) . . . . ?
C22 C12 CM23 C53 34.2(5) . . . . ?
C22 C32 C42 C52 -0.5(6) . . . . ?
C42 C52 C02 O12 -178.4(3) . . . . ?
C42 C52 C02 C12 1.1(5) . . . . ?
C42 C52 CM12 C11 -40.0(5) . . . . ?
C42 C32 C22 C12 0.9(5) . . . . ?
C54 C04 C14 C24 -0.4(5) . . . . ?
C54 C04 C14 CM45 -178.9(3) . . . . ?
C54 C44 C34 N14 176.6(4) . . . . ?
C54 C44 C34 C24 -2.0(6) . . . . ?
C11 C01 C51 CM61 -175.8(4) . . . . ?
C11 C01 C51 C41 1.9(6) . . . . ?
C11 C21 C31 C41 -2.5(7) . . . . ?
C11 C21 C31 C61 174.2(9) . . . . ?
C11 C21 C31 C6A -179.6(9) . . . . ?
C04 O14 C134 C144 -178.7(7) . . . . ?
C04 C54 C44 C34 0.0(6) . . . . ?
C04 C54 CM34 C13 134.7(4) . . . . ?
C04 C14 C24 C34 -1.7(6) . . . . ?
C04 C14 CM45 C55 -120.0(5) . . . . ?
C53 C03 C13 CM34 -178.3(4) . . . . ?
C53 C03 C13 C23 2.4(6) . . . . ?
C53 C43 C33 C23 3.3(6) . . . . ?
C53 C43 C33 C6C 173.6(7) . . . . ?
C53 C43 C33 C63 -169.6(7) . . . . ?
C3S C4S C5S N1S -1.6(7) . . . . ?
C3S C6S C7S C8S 177.4(5) . . . . ?
C03 C53 CM23 C12 99.6(5) . . . . ?
C03 C53 C43 C33 -0.9(6) . . . . ?
C03 C13 CM34 C54 -98.9(5) . . . . ?
C03 C13 C23 C33 0.3(7) . . . . ?
CM23 C12 C22 C32 175.4(3) . . . . ?
CM23 C53 C03 O13 -4.7(6) . . . . ?
CM23 C53 C03 C13 175.6(4) . . . . ?
CM23 C53 C43 C33 -178.6(4) . . . . ?
C51 C01 C11 CM12 175.8(4) . . . . ?
C51 C01 C11 C21 -2.4(6) . . . . ?
C51 C41 C31 C21 1.9(7) . . . . ?
C51 C41 C31 C61 -174.8(9) . . . . ?
C51 C41 C31 C6A 179.1(9) . . . . ?
C16 C06 C56 C46 -0.2(5) . . . . ?
C16 C06 C56 CM56 -178.9(3) . . . . ?
C16 C26 C36 N16 177.8(4) . . . . ?
C16 C26 C36 C46 -0.4(6) . . . . ?
C4S C3S C6S C7S 161.5(4) . . . . ?
C4S C3S C2S C1S 1.9(7) . . . . ?
C44 C54 C04 O14 -179.2(3) . . . . ?
C44 C54 C04 C14 1.3(5) . . . . ?
C44 C54 CM34 C13 -46.9(5) . . . . ?
C44 C34 C24 C14 2.9(6) . . . . ?
C56 C06 C16 CM61 -178.6(3) . . . . ?
C56 C06 C16 C26 -0.8(5) . . . . ?
CM12 C52 C02 O12 -1.1(5) . . . . ?
CM12 C52 C02 C12 178.5(3) . . . . ?
CM12 C52 C42 C32 -177.8(3) . . . . ?
CM12 C11 C21 C31 -175.4(4) . . . . ?
C34 N14 C64 O34 -6.2(7) . . . . ?
C34 N14 C64 N24 175.3(4) . . . . ?
CM61 C51 C41 C31 176.0(4) . . . . ?
CM61 C16 C26 C36 179.0(3) . . . . ?
C26 C16 CM61 C51 48.4(5) . . . . ?
C26 C36 C46 C56 -0.7(6) . . . . ?
C05 C15 CM56 C56 -117.2(5) . . . . ?
C05 C15 C25 C35 0.6(8) . . . . ?
C05 C55 CM45 C14 86.4(6) . . . . ?
C05 C55 C45 C35 -1.7(8) . . . . ?
C36 N16 C66 O36 -1.9(9) . . . . ?
C36 N16 C66 N26 -179.1(4) . . . . ?
C132 O12 C02 C52 -91.3(4) . . . . ?
C132 O12 C02 C12 89.1(4) . . . . ?
C132 C142 O22 C152 -160.5(11) . . . . ?
C132 C142 O2B C15B 161.3(19) . . . . ?
C21 C11 CM12 C52 89.5(5) . . . . ?
C21 C31 C61 C91 175.8(11) . . . . ?
C21 C31 C61 C71 63.5(13) . . . . ?
C21 C31 C61 C81 -58.2(15) . . . . ?
C21 C31 C6A C8A -16.2(18) . . . . ?
C21 C31 C6A C7A 107.5(12) . . . . ?
C21 C31 C6A C9A -146.9(11) . . . . ?
CM34 C54 C04 O14 -0.7(5) . . . . ?
CM34 C54 C04 C14 179.8(3) . . . . ?
CM34 C54 C44 C34 -178.5(3) . . . . ?
CM34 C13 C23 C33 -179.0(4) . . . . ?
C5S N1S C1S C2S 1.7(7) . . . . ?
C5S N1S C20S C21S -105.3(6) . . . . ?
C43 C53 C03 O13 177.6(4) . . . . ?
C43 C53 C03 C13 -2.1(6) . . . . ?
C43 C53 CM23 C12 -82.8(5) . . . . ?
C43 C33 C23 C13 -3.0(7) . . . . ?
C43 C33 C6C C9C 161.6(13) . . . . ?
C43 C33 C6C C7C -78.7(11) . . . . ?
C43 C33 C6C C8C 39.2(13) . . . . ?
C43 C33 C63 C83 51.6(13) . . . . ?
C43 C33 C63 C73 -66.5(11) . . . . ?
C43 C33 C63 C93 175.1(13) . . . . ?
C46 C56 CM56 C15 -5.8(6) . . . . ?
C15 C05 C55 CM45 -176.8(4) . . . . ?
C15 C05 C55 C45 1.3(7) . . . . ?
C15 C25 C35 C45 -0.9(8) . . . . ?
C15 C25 C35 C65 -178.8(9) . . . . ?
C15 C25 C35 C6E 175.0(9) . . . . ?
C23 C13 CM34 C54 80.4(5) . . . . ?
C23 C33 C6C C9C -28.7(15) . . . . ?
C23 C33 C6C C7C 91.1(11) . . . . ?
C23 C33 C6C C8C -151.1(9) . . . . ?
C23 C33 C63 C83 -120.8(10) . . . . ?
C23 C33 C63 C73 121.1(9) . . . . ?
C23 C33 C63 C93 2.7(16) . . . . ?
C41 C51 CM61 C16 -99.6(5) . . . . ?
C41 C31 C61 C91 -7.7(17) . . . . ?
C41 C31 C61 C71 -120.0(11) . . . . ?
C41 C31 C61 C81 118.3(11) . . . . ?
C41 C31 C6A C8A 166.8(12) . . . . ?
C41 C31 C6A C7A -69.5(15) . . . . ?
C41 C31 C6A C9A 36.1(16) . . . . ?
C55 C05 C15 CM56 177.0(4) . . . . ?
C55 C05 C15 C25 -0.8(7) . . . . ?
C55 C45 C35 C25 1.5(9) . . . . ?
C55 C45 C35 C65 179.3(9) . . . . ?
C55 C45 C35 C6E -174.7(9) . . . . ?
C6S C3S C4S C5S 178.2(4) . . . . ?
C6S C3S C2S C1S -175.9(4) . . . . ?
C6S C7S C8S C13S 159.9(4) . . . . ?
C6S C7S C8S C9S -14.9(7) . . . . ?
C24 C14 CM45 C55 61.5(5) . . . . ?
CM45 C14 C24 C34 176.8(3) . . . . ?
CM45 C55 C45 C35 176.4(5) . . . . ?
C136 O16 C06 C16 -88.0(4) . . . . ?
C136 O16 C06 C56 97.5(4) . . . . ?
C136 C146 O2F C15F -160.4(12) . . . . ?
C64 N14 C34 C44 129.9(5) . . . . ?
C64 N14 C34 C24 -51.6(6) . . . . ?
C64 N24 C7D C12D -163.6(7) . . . . ?
C64 N24 C7D C8D 16.0(18) . . . . ?
C64 N24 C74 C124 -165.9(7) . . . . ?
C64 N24 C74 C84 16.5(17) . . . . ?
CM56 C56 C46 C36 179.6(4) . . . . ?
CM56 C15 C25 C35 -177.2(5) . . . . ?
O36 C66 N26 C76 -6.2(13) . . . . ?
O36 C66 N26 C7F -2.7(14) . . . . ?
C25 C15 CM56 C56 60.5(6) . . . . ?
C25 C35 C65 C95 -9.3(17) . . . . ?
C25 C35 C65 C85 -128.7(12) . . . . ?
C25 C35 C65 C75 114.4(12) . . . . ?
C25 C35 C6E C9E 18.7(17) . . . . ?
C25 C35 C6E C8E -98.4(12) . . . . ?
C25 C35 C6E C7E 140.4(11) . . . . ?
C1S N1S C5S C4S 0.6(7) . . . . ?
C1S N1S C20S C21S 73.8(7) . . . . ?
C7S C8S C9S C10S 174.8(5) . . . . ?
C2S C3S C4S C5S 0.3(6) . . . . ?
C2S C3S C6S C7S -20.8(7) . . . . ?
C66 N16 C36 C26 144.6(5) . . . . ?
C66 N16 C36 C46 -37.2(6) . . . . ?
C66 N26 C7F C12F -8.5(18) . . . . ?
C66 N26 C7F C8F 178.2(9) . . . . ?
N22 C72 C82 C92 -178.1(13) . . . . ?
N22 C7B C8B C9B 179.3(16) . . . . ?
N22 C7B C12B C11B -179.4(14) . . . . ?
C62 N12 C32 C22 35.4(7) . . . . ?
C62 N12 C32 C42 -149.4(5) . . . . ?
C62 N22 C72 C122 166.5(7) . . . . ?
C62 N22 C72 C82 -15.4(13) . . . . ?
C62 N22 C7B C8B -37.7(16) . . . . ?
C62 N22 C7B C12B 141.6(9) . . . . ?
C45 C55 CM45 C14 -91.6(6) . . . . ?
C45 C35 C65 C95 172.9(12) . . . . ?
C45 C35 C65 C85 53.5(15) . . . . ?
C45 C35 C65 C75 -63.4(15) . . . . ?
C45 C35 C6E C9E -165.4(11) . . . . ?
C45 C35 C6E C8E 77.5(14) . . . . ?
C45 C35 C6E C7E -43.6(15) . . . . ?
C6C C33 C23 C13 -173.2(7) . . . . ?
C20S N1S C5S C4S 179.7(5) . . . . ?
C20S N1S C1S C2S -177.4(5) . . . . ?
C20S C21S C22S C23S 163.2(7) . . . . ?
C142 O22 C152 C162 161.9(19) . . . . ?
C142 O2B C15B C16B -149(3) . . . . ?
C025 O13 C03 C53 92.2(4) . . . . ?
C025 O13 C03 C13 -88.0(5) . . . . ?
C134 O14 C04 C54 85.5(5) . . . . ?
C134 O14 C04 C14 -95.0(5) . . . . ?
C101 O11 C01 C11 -95.6(5) . . . . ?
C101 O11 C01 C51 87.2(5) . . . . ?
C02A O15 C05 C15 -88.9(5) . . . . ?
C02A O15 C05 C55 91.9(5) . . . . ?
C21S C22S C23S C24S 178.3(10) . . . . ?
C146 O26 C156 C166 -160.7(14) . . . . ?
C146 O2F C15F C16F -164.9(12) . . . . ?
C22S C23S C24S C25S -170.4(11) . . . . ?
C144 O24 C154 C164 154.2(13) . . . . ?
C144 O24 C15D C16D -178(3) . . . . ?
C122 C72 C82 C92 0.0 . . . . ?
C72 N22 C62 O32 -9.1(13) . . . . ?
C72 N22 C62 N12 170.8(10) . . . . ?
C72 C122 C112 C102 0.0 . . . . ?
C72 C82 C92 C102 0.0 . . . . ?
C82 C92 C102 C112 0.0 . . . . ?
C92 C102 C112 C122 0.0 . . . . ?
C112 C122 C72 N22 178.1(13) . . . . ?
C112 C122 C72 C82 0.0 . . . . ?
C116 C106 C96 C86 0.0 . . . . ?
C106 C116 C126 C76 0.0 . . . . ?
C106 C96 C86 C76 0.0 . . . . ?
C96 C86 C76 C126 0.0 . . . . ?
C96 C86 C76 N26 178.6(11) . . . . ?
C86 C76 C126 C116 0.0 . . . . ?
C86 C76 N26 C66 -170.2(7) . . . . ?
C126 C116 C106 C96 0.0 . . . . ?
C126 C76 N26 C66 8.4(13) . . . . ?
C23S C24S C25S C26S -66.1(19) . . . . ?
C23S C24S C25S C26G -170.1(19) . . . . ?
N26 C76 C126 C116 -178.6(11) . . . . ?
C12F C11F C10F C9F 0.0 . . . . ?
C11F C12F C7F N26 -173(2) . . . . ?
C11F C12F C7F C8F 0.0 . . . . ?
C11F C10F C9F C8F 0.0 . . . . ?
C10F C9F C8F C7F 0.0 . . . . ?
C9F C8F C7F N26 173.6(18) . . . . ?
C9F C8F C7F C12F 0.0 . . . . ?
C7F C12F C11F C10F 0.0 . . . . ?
C12D C11D C10D C9D 0.0 . . . . ?
C11D C12D C7D N24 179.6(15) . . . . ?
C11D C12D C7D C8D 0.0 . . . . ?
C11D C10D C9D C8D 0.0 . . . . ?
C10D C9D C8D C7D 0.0 . . . . ?
C9D C8D C7D N24 -179.6(16) . . . . ?
C9D C8D C7D C12D 0.0 . . . . ?
C7D N24 C64 N14 166.4(11) . . . . ?
C7D N24 C64 O34 -12.0(14) . . . . ?
C7D C12D C11D C10D 0.0 . . . . ?
C7B N22 C62 O32 0.2(14) . . . . ?
C7B N22 C62 N12 -179.9(12) . . . . ?
C7B C8B C9B C10B 0.0 . . . . ?
C8B C7B C12B C11B 0.0 . . . . ?
C8B C9B C10B C11B 0.0 . . . . ?
C9B C10B C11B C12B 0.0 . . . . ?
C10B C11B C12B C7B 0.0 . . . . ?
C12B C7B C8B C9B 0.0 . . . . ?
C63 C33 C23 C13 169.5(7) . . . . ?
C154 O24 C144 C134 83.8(13) . . . . ?
C15D O24 C144 C134 178(2) . . . . ?
C156 O26 C146 C136 -78.9(14) . . . . ?
S1 C1T1 C6T1 C5T1 -173.6(9) . . . . ?
S1 C1T2 C6T2 C5T2 179.72(5) . . . . ?
O3T1 S1 C1T1 C2T1 30.3(10) . . . . ?
O3T1 S1 C1T1 C6T1 -156.4(8) . . . . ?
O1T1 S1 C1T1 C2T1 154.0(8) . . . . ?
O1T1 S1 C1T1 C6T1 -32.7(11) . . . . ?
O2T1 S1 C1T1 C2T1 -94.5(9) . . . . ?
O2T1 S1 C1T1 C6T1 78.8(8) . . . . ?
O1T2 S1 C1T2 C2T2 -45.2(9) . . . . ?
O1T2 S1 C1T2 C6T2 135.0(9) . . . . ?
O3T2 S1 C1T2 C2T2 -160.4(9) . . . . ?
O3T2 S1 C1T2 C6T2 19.7(9) . . . . ?
O2T2 S1 C1T2 C2T2 74.5(10) . . . . ?
O2T2 S1 C1T2 C6T2 -105.4(10) . . . . ?
C124 C114 C104 C94 0.0 . . . . ?
C114 C124 C74 N24 -177.6(16) . . . . ?
C114 C124 C74 C84 0.0 . . . . ?
C114 C104 C94 C84 0.0 . . . . ?
C104 C94 C84 C74 0.0 . . . . ?
C94 C84 C74 N24 177.5(16) . . . . ?
C94 C84 C74 C124 0.0 . . . . ?
C74 N24 C64 N14 178.4(11) . . . . ?
C74 N24 C64 O34 0.0(14) . . . . ?
C74 C124 C114 C104 0.0 . . . . ?
C3T1 C2T1 C1T1 S1 173.0(10) . . . . ?
C3T1 C2T1 C1T1 C6T1 0.0 . . . . ?
C2T1 C3T1 C4T1 C7T1 180.0 . . . . ?
C2T1 C3T1 C4T1 C5T1 0.0 . . . . ?
C2T1 C1T1 C6T1 C5T1 0.0 . . . . ?
C1T1 C6T1 C5T1 C4T1 0.0 . . . . ?
C6T1 C5T1 C4T1 C7T1 180.0 . . . . ?
C6T1 C5T1 C4T1 C3T1 0.0 . . . . ?
C4T1 C3T1 C2T1 C1T1 0.0 . . . . ?
C7T2 C4T2 C3T2 C2T2 -178.5 . . . . ?
C7T2 C4T2 C5T2 C6T2 178.5 . . . . ?
C4T2 C3T2 C2T2 C1T2 -0.1 . . . . ?
C3T2 C4T2 C5T2 C6T2 -0.1 . . . . ?
C3T2 C2T2 C1T2 S1 -179.70(5) . . . . ?
C3T2 C2T2 C1T2 C6T2 0.2 . . . . ?
C2T2 C1T2 C6T2 C5T2 -0.1 . . . . ?
C1T2 C6T2 C5T2 C4T2 0.1 . . . . ?
C5T2 C4T2 C3T2 C2T2 0.1 . . . . ?
C11S C12S C13S C8S 0.0 . . . . ?
C11S N2S C18S C17S -161.7(14) . . . . ?
C11S N2S C14S C15S 143.3(14) . . . . ?
C12S C11S C10S C9S 0.0 . . . . ?
C12S C11S N2S C18S 1.3(16) . . . . ?
C12S C11S N2S C14S -174.3(11) . . . . ?
C12S C13S C8S C7S -174.9(5) . . . . ?
C12S C13S C8S C9S 0.0 . . . . ?
C13S C8S C9S C10S 0.0 . . . . ?
C8S C9S C10S C11S 0.0 . . . . ?
C10S C11S C12S C13S 0.0 . . . . ?
C10S C11S N2S C18S 179.8(11) . . . . ?
C10S C11S N2S C14S 4.2(16) . . . . ?
N2S C11S C12S C13S 178.4(8) . . . . ?
N2S C11S C10S C9S -178.5(8) . . . . ?
N2S C18S C17S C16S -9(3) . . . . ?
N2S C18S C17S C19t -174.7(15) . . . . ?
N2S C14S C15S C16S 42(2) . . . . ?
N2S C14S C15S C19S -168.0(16) . . . . ?
C18S N2S C14S C15S -32(2) . . . . ?
C18S C17S C16S C15S 20(3) . . . . ?
C14S N2S C18S C17S 14(2) . . . . ?
C17S C16S C15S C14S -35(2) . . . . ?
C17S C16S C15S C19S 173.7(18) . . . . ?
C19t C17S C16S C15S -175.0(16) . . . . ?

loop_
_smtbx_masks_void_nr
_smtbx_masks_void_average_x
_smtbx_masks_void_average_y
_smtbx_masks_void_average_z
_smtbx_masks_void_volume
_smtbx_masks_void_count_electrons
_smtbx_masks_void_content
1 0.000 -0.353 -0.859 6050.7 1387.5 '4 C19H23O2,16 C7H8'
